data_1515272
loop_
_publ_author_name
'Higashino, Tomohiro'
'Osuka, Atsuhiro'

_publ_section_title
;
 Phosphorus complexes of a triply-fused [24]pentaphyrin
;
_journal_issue 1
_journal_name_full 'Chemical Science'
_journal_page_first 103
_journal_paper_doi 10.1039/c1sc00653c
_journal_volume 3
_journal_year 2012
_chemical_formula_moiety '4(C55 H6 F24 N5 O P),13(C6 H5 Cl)'
_chemical_formula_sum 'C74.5 H22.25 Cl3.25 F24 N5 O P'
_chemical_formula_weight 1605.40
_chemical_name_systematic
;
?
;
_space_group_IT_number 14
_symmetry_cell_setting monoclinic
_symmetry_Int_Tables_number 14
_symmetry_space_group_name_Hall '-P 2yab'
_symmetry_space_group_name_H-M 'P 1 21/a 1'
_atom_sites_solution_hydrogens geom
_atom_sites_solution_primary direct
_atom_sites_solution_secondary difmap
_audit_creation_method SHELXL-97
_cell_angle_alpha 90.00
_cell_angle_beta 99.1602(8)
_cell_angle_gamma 90.00
_cell_formula_units_Z 8
_cell_length_a 29.5322(5)
_cell_length_b 10.3705(2)
_cell_length_c 41.5808(8)
_cell_measurement_temperature 93(2)
_cell_volume 12572.3(4)
_computing_structure_refinement 'SHELXL-97 (Sheldrick, 1997)'
_computing_structure_solution 'SHELXS-97 (Sheldrick, 1990)'
_diffrn_ambient_temperature 93(2)
_diffrn_detector_area_resol_mean 10.0
_diffrn_measured_fraction_theta_full 0.991
_diffrn_measured_fraction_theta_max 0.991
_diffrn_measurement_device_type 'Rigaku RAXIS-RAPID'
_diffrn_measurement_method \w
_diffrn_radiation_monochromator graphite
_diffrn_radiation_source 'fine-focus sealed tube'
_diffrn_radiation_type CuK\a
_diffrn_radiation_wavelength 1.54187
_diffrn_reflns_av_R_equivalents 0.1338
_diffrn_reflns_av_sigmaI/netI 0.1120
_diffrn_reflns_limit_h_max 33
_diffrn_reflns_limit_h_min -33
_diffrn_reflns_limit_k_max 11
_diffrn_reflns_limit_k_min -11
_diffrn_reflns_limit_l_max 47
_diffrn_reflns_limit_l_min -47
_diffrn_reflns_number 114624
_diffrn_reflns_theta_full 62.00
_diffrn_reflns_theta_max 62.00
_diffrn_reflns_theta_min 3.03
_exptl_absorpt_coefficient_mu 2.799
_exptl_absorpt_correction_T_max 0.8727
_exptl_absorpt_correction_T_min 0.4872
_exptl_absorpt_correction_type multi-scan
_exptl_crystal_density_diffrn 1.696
_exptl_crystal_density_method 'not measured'
_exptl_crystal_F_000 6388
_exptl_crystal_size_max 0.30
_exptl_crystal_size_mid 0.20
_exptl_crystal_size_min 0.05
_refine_diff_density_max 0.757
_refine_diff_density_min -0.668
_refine_diff_density_rms 0.090
_refine_ls_extinction_method none
_refine_ls_goodness_of_fit_ref 0.988
_refine_ls_hydrogen_treatment constr
_refine_ls_matrix_type full
_refine_ls_number_parameters 2085
_refine_ls_number_reflns 19582
_refine_ls_number_restraints 268
_refine_ls_restrained_S_all 0.985
_refine_ls_R_factor_all 0.1505
_refine_ls_R_factor_gt 0.0993
_refine_ls_shift/su_max 0.001
_refine_ls_shift/su_mean 0.000
_refine_ls_structure_factor_coef Fsqd
_refine_ls_weighting_details 'calc w=1/[\s^2^(Fo^2^)+(0.1659P)^2^+0.0000P] where P=(Fo^2^+2Fc^2^)/3'
_refine_ls_weighting_scheme calc
_refine_ls_wR_factor_gt 0.2551
_refine_ls_wR_factor_ref 0.2961
_reflns_number_gt 9906
_reflns_number_total 19582
_reflns_threshold_expression >2sigma(I)
_cod_data_source_file c1sc00653c.txt
_cod_data_source_block 10215hi
_cod_depositor_comments
;
The following automatic conversions were performed:

'_symmetry_cell_setting' value 'Monoclinic' changed to 'monoclinic'
according to
/usr/data/users/saulius/automatic-downloads/retrospective/RSC/lib/dictionaries/cif_core.dic
dictionary named 'cif_core.dic' version 2.4.2 from 2011-04-26.

Automatic conversion script
Id: cif_fix_values 2281 2013-09-26 08:29:07Z andrius 
;
_cod_original_sg_symbol_H-M P21/a
_cod_original_formula_sum 'C149 H44.50 Cl6.50 F48 N10 O2 P2'
_cod_database_code 1515272

loop_
_symmetry_equiv_pos_as_xyz
'x, y, z'
'-x+1/2, y+1/2, -z'
'-x, -y, -z'
'x-1/2, -y-1/2, z'

loop_
_atom_site_label
_atom_site_type_symbol
_atom_site_fract_x
_atom_site_fract_y
_atom_site_fract_z
_atom_site_U_iso_or_equiv
_atom_site_adp_type
_atom_site_occupancy
_atom_site_symmetry_multiplicity
_atom_site_calc_flag
_atom_site_refinement_flags
_atom_site_disorder_assembly
_atom_site_disorder_group
C1 C 0.4751(2) 0.7903(7) 0.35653(16) 0.0595(18) Uani 1 1 d . . .
C2 C 0.5142(2) 0.7615(7) 0.34347(16) 0.0607(18) Uani 1 1 d . . .
H1 H 0.5418 0.8102 0.3463 0.073 Uiso 1 1 calc R . .
C3 C 0.50598(19) 0.6485(7) 0.32541(16) 0.0578(18) Uani 1 1 d . . .
H2 H 0.5272 0.6076 0.3138 0.069 Uiso 1 1 calc R . .
C4 C 0.4626(2) 0.6054(7) 0.32701(17) 0.0607(18) Uani 1 1 d . . .
C5 C 0.4386(2) 0.4910(7) 0.31296(15) 0.0576(18) Uani 1 1 d . . .
C6 C 0.3933(2) 0.4762(7) 0.31382(15) 0.0543(17) Uani 1 1 d . . .
C7 C 0.3603(2) 0.3817(7) 0.29920(17) 0.0613(19) Uani 1 1 d . . .
H3 H 0.3674 0.3042 0.2889 0.074 Uiso 1 1 calc R . .
C8 C 0.3173(2) 0.4218(7) 0.30270(17) 0.0607(18) Uani 1 1 d . . .
H4 H 0.2896 0.3778 0.2949 0.073 Uiso 1 1 calc R . .
C9 C 0.3212(2) 0.5424(8) 0.32025(16) 0.0597(19) Uani 1 1 d . . .
C10 C 0.2893(2) 0.6334(7) 0.32515(16) 0.0593(18) Uani 1 1 d . . .
C11 C 0.30409(19) 0.7601(7) 0.33666(14) 0.0521(17) Uani 1 1 d . . .
C12 C 0.35054(19) 0.7940(8) 0.34811(15) 0.0550(18) Uani 1 1 d . . .
C13 C 0.34919(19) 0.9237(7) 0.35624(15) 0.0538(17) Uani 1 1 d . . .
C14 C 0.30018(19) 0.9615(7) 0.34963(15) 0.0542(17) Uani 1 1 d . . .
C15 C 0.27615(19) 1.0771(8) 0.35522(15) 0.0576(18) Uani 1 1 d . . .
C16 C 0.2955(2) 1.1884(7) 0.37022(16) 0.0563(17) Uani 1 1 d . . .
C17 C 0.2784(2) 1.3070(8) 0.38082(16) 0.065(2) Uani 1 1 d . . .
H5 H 0.2472 1.3328 0.3767 0.077 Uiso 1 1 calc R . .
C18 C 0.3139(2) 1.3797(8) 0.39796(17) 0.0648(19) Uani 1 1 d . . .
H6 H 0.3112 1.4628 0.4071 0.078 Uiso 1 1 calc R . .
C19 C 0.3548(2) 1.3064(8) 0.39915(17) 0.0640(19) Uani 1 1 d . . .
C20 C 0.4030(2) 1.2996(8) 0.41178(16) 0.0614(19) Uani 1 1 d . . .
C21 C 0.41715(19) 1.1809(7) 0.40100(15) 0.0544(17) Uani 1 1 d . . .
C22 C 0.37924(19) 1.1213(7) 0.38174(16) 0.0545(17) Uani 1 1 d . . .
C23 C 0.38625(19) 1.0010(7) 0.37052(15) 0.0562(18) Uani 1 1 d . . .
C24 C 0.43566(19) 0.9815(7) 0.38130(15) 0.0528(17) Uani 1 1 d . . .
C25 C 0.47111(19) 0.8986(7) 0.37902(15) 0.0541(17) Uani 1 1 d . . .
C26 C 0.46493(19) 0.3953(8) 0.29735(17) 0.0590(18) Uani 1 1 d . . .
C27 C 0.4847(2) 0.4262(9) 0.26937(18) 0.067(2) Uani 1 1 d . . .
C28 C 0.5102(2) 0.3357(8) 0.25536(17) 0.0632(19) Uani 1 1 d . . .
C29 C 0.5158(2) 0.2131(8) 0.26823(18) 0.0610(19) Uani 1 1 d . . .
C30 C 0.4959(2) 0.1789(9) 0.2940(2) 0.068(2) Uani 1 1 d . . .
C31 C 0.4712(2) 0.2704(8) 0.30835(17) 0.0604(18) Uani 1 1 d . . .
C32 C 0.23871(19) 0.6055(7) 0.31872(16) 0.0545(17) Uani 1 1 d . . .
C33 C 0.2141(2) 0.5897(7) 0.28876(18) 0.0656(19) Uani 1 1 d . . .
C34 C 0.1667(2) 0.5724(7) 0.28323(18) 0.065(2) Uani 1 1 d . . .
C35 C 0.1444(2) 0.5685(8) 0.3091(2) 0.068(2) Uani 1 1 d . . .
C36 C 0.1675(2) 0.5847(7) 0.34009(18) 0.065(2) Uani 1 1 d . . .
C37 C 0.2145(2) 0.6026(7) 0.34489(17) 0.0594(18) Uani 1 1 d . . .
C38 C 0.22507(19) 1.0766(7) 0.34448(16) 0.0558(17) Uani 1 1 d . . .
C39 C 0.1971(2) 0.9853(7) 0.35500(17) 0.0586(18) Uani 1 1 d . . .
C40 C 0.1505(2) 0.9801(8) 0.34351(18) 0.0641(19) Uani 1 1 d . . .
C41 C 0.1310(2) 1.0688(8) 0.32117(17) 0.0599(18) Uani 1 1 d . . .
C42 C 0.1569(2) 1.1672(7) 0.31086(16) 0.0572(18) Uani 1 1 d . . .
C43 C 0.20411(19) 1.1643(7) 0.32217(17) 0.0595(18) Uani 1 1 d . . .
C44 C 0.4285(2) 1.4006(7) 0.43183(16) 0.0583(18) Uani 1 1 d . . .
C45 C 0.4142(2) 1.4464(8) 0.46001(18) 0.068(2) Uani 1 1 d . . .
C46 C 0.4367(3) 1.5448(9) 0.47837(19) 0.081(2) Uani 1 1 d . . .
C47 C 0.4748(3) 1.5990(8) 0.46887(19) 0.076(2) Uani 1 1 d . . .
C48 C 0.4894(2) 1.5564(9) 0.4407(2) 0.076(2) Uani 1 1 d . . .
C49 C 0.4665(2) 1.4581(8) 0.42305(17) 0.0643(19) Uani 1 1 d . . .
C50 C 0.51119(19) 0.9524(7) 0.39988(15) 0.0534(17) Uani 1 1 d . . .
C51 C 0.5567(2) 0.9099(7) 0.41060(16) 0.0569(18) Uani 1 1 d . . .
C52 C 0.5856(2) 0.9808(7) 0.43250(17) 0.0590(18) Uani 1 1 d . . .
C53 C 0.5715(2) 1.0967(7) 0.44471(16) 0.0594(18) Uani 1 1 d . . .
C54 C 0.5279(2) 1.1414(7) 0.43489(16) 0.0585(18) Uani 1 1 d . . .
C55 C 0.49772(18) 1.0701(7) 0.41287(15) 0.0520(17) Uani 1 1 d . . .
C56 C 0.0774(2) 0.2112(8) 0.11890(18) 0.066(2) Uani 1 1 d . . .
C57 C 0.0391(2) 0.1902(8) 0.13355(17) 0.071(2) Uani 1 1 d . . .
H7 H 0.0111 0.2369 0.1294 0.085 Uiso 1 1 calc R . .
C58 C 0.0486(2) 0.0907(9) 0.15505(18) 0.074(2) Uani 1 1 d . . .
H8 H 0.0278 0.0567 0.1682 0.089 Uiso 1 1 calc R . .
C59 C 0.0925(2) 0.0466(8) 0.15501(18) 0.072(2) Uani 1 1 d . . .
C60 C 0.1168(2) -0.0537(8) 0.17398(18) 0.069(2) Uani 1 1 d . . .
C61 C 0.1624(2) -0.0738(8) 0.17323(18) 0.068(2) Uani 1 1 d . . .
C62 C 0.1964(2) -0.1535(8) 0.19187(17) 0.070(2) Uani 1 1 d . . .
H9 H 0.1900 -0.2246 0.2048 0.084 Uiso 1 1 calc R . .
C63 C 0.2383(2) -0.1141(8) 0.18852(17) 0.072(2) Uani 1 1 d . . .
H10 H 0.2663 -0.1502 0.1991 0.086 Uiso 1 1 calc R . .
C64 C 0.2339(2) -0.0068(8) 0.16602(17) 0.067(2) Uani 1 1 d . . .
C65 C 0.2646(2) 0.0876(8) 0.16133(16) 0.065(2) Uani 1 1 d . . .
C66 C 0.2490(2) 0.2008(8) 0.14298(16) 0.0614(19) Uani 1 1 d . . .
C67 C 0.2027(2) 0.2220(8) 0.12794(16) 0.066(2) Uani 1 1 d . . .
C68 C 0.2020(2) 0.3457(9) 0.11497(17) 0.069(2) Uani 1 1 d . . .
C69 C 0.2503(2) 0.3958(9) 0.12310(17) 0.068(2) Uani 1 1 d . . .
C70 C 0.2716(2) 0.5156(8) 0.11701(18) 0.068(2) Uani 1 1 d . . .
C71 C 0.2525(2) 0.6180(9) 0.09932(18) 0.073(2) Uani 1 1 d . . .
C72 C 0.2664(3) 0.7418(8) 0.0907(2) 0.077(2) Uani 1 1 d . . .
H11 H 0.2965 0.7753 0.0966 0.092 Uiso 1 1 calc R . .
C73 C 0.2301(3) 0.8089(9) 0.07243(19) 0.082(2) Uani 1 1 d . . .
H12 H 0.2314 0.8938 0.0640 0.099 Uiso 1 1 calc R . .
C74 C 0.1912(2) 0.7282(8) 0.06863(18) 0.069(2) Uani 1 1 d . . .
C75 C 0.1422(2) 0.7181(8) 0.05852(17) 0.067(2) Uani 1 1 d . . .
C76 C 0.1305(2) 0.5939(9) 0.06806(18) 0.071(2) Uani 1 1 d . . .
C77 C 0.1710(2) 0.5334(8) 0.08483(19) 0.071(2) Uani 1 1 d . . .
C78 C 0.1644(2) 0.4124(9) 0.09788(18) 0.072(2) Uani 1 1 d . . .
C79 C 0.1153(2) 0.3934(8) 0.08905(18) 0.071(2) Uani 1 1 d . . .
C80 C 0.0792(2) 0.3121(8) 0.09445(18) 0.070(2) Uani 1 1 d . . .
C81 C 0.0920(2) -0.1297(8) 0.19535(19) 0.070(2) Uani 1 1 d . . .
C82 C 0.0556(2) -0.2077(10) 0.18389(19) 0.082(3) Uani 1 1 d . . .
C83 C 0.0327(2) -0.2808(9) 0.2034(2) 0.082(2) Uani 1 1 d . . .
C84 C 0.0444(3) -0.2714(9) 0.2364(2) 0.080(2) Uani 1 1 d . . .
C85 C 0.0798(2) -0.1905(8) 0.25039(19) 0.069(2) Uani 1 1 d . . .
C86 C 0.1037(2) -0.1221(8) 0.2292(2) 0.071(2) Uani 1 1 d . . .
C87 C 0.3132(2) 0.0735(7) 0.17673(16) 0.0572(18) Uani 1 1 d . . .
C88 C 0.3389(2) -0.0360(9) 0.17299(17) 0.069(2) Uani 1 1 d . . .
C89 C 0.3831(2) -0.0530(8) 0.18808(18) 0.067(2) Uani 1 1 d . . .
C90 C 0.4049(2) 0.0424(8) 0.20793(18) 0.067(2) Uani 1 1 d . . .
C91 C 0.3799(2) 0.1542(8) 0.21213(17) 0.0643(19) Uani 1 1 d . . .
C92 C 0.3358(2) 0.1645(8) 0.19741(17) 0.065(2) Uani 1 1 d . . .
C93 C 0.3207(2) 0.5273(8) 0.1330(2) 0.076(2) Uani 1 1 d . . .
C94 C 0.3323(2) 0.5371(8) 0.1661(2) 0.072(2) Uani 1 1 d . . .
C95 C 0.3769(3) 0.5407(8) 0.1814(2) 0.082(2) Uani 1 1 d . . .
C96 C 0.4114(2) 0.5390(9) 0.1627(3) 0.097(3) Uani 1 1 d . . .
C97 C 0.4019(3) 0.5293(10) 0.1290(3) 0.098(3) Uani 1 1 d . . .
C98 C 0.3573(3) 0.5238(10) 0.1151(2) 0.091(3) Uani 1 1 d . . .
C99 C 0.11344(19) 0.8236(5) 0.04371(14) 0.075(2) Uani 1 1 d G . .
C100 C 0.1249(2) 0.8912(8) 0.01729(15) 0.099(3) Uani 1 1 d G . .
C101 C 0.0984(3) 0.9955(7) 0.00454(16) 0.129(4) Uani 1 1 d G . .
C102 C 0.0604(3) 1.0322(5) 0.0182(2) 0.123(5) Uani 1 1 d G . .
C103 C 0.0489(2) 0.9646(8) 0.0446(2) 0.126(4) Uani 1 1 d G . .
C104 C 0.0754(2) 0.8603(7) 0.05737(14) 0.094(3) Uani 1 1 d G . .
C105 C 0.0373(2) 0.3645(8) 0.07464(17) 0.066(2) Uani 1 1 d . . .
C106 C -0.0071(2) 0.3210(9) 0.06592(18) 0.071(2) Uani 1 1 d . . .
C107 C -0.0391(2) 0.3930(10) 0.04542(18) 0.075(2) Uani 1 1 d . . .
C108 C -0.0267(2) 0.5093(9) 0.03356(17) 0.071(2) Uani 1 1 d . . .
C109 C 0.0170(3) 0.5523(9) 0.03986(19) 0.076(2) Uani 1 1 d . . .
C110 C 0.0491(2) 0.4825(9) 0.06106(16) 0.068(2) Uani 1 1 d . . .
C111 C 0.3883(3) 0.0156(12) 0.4646(3) 0.108(7) Uani 0.632(9) 1 d PG A 5
C112 C 0.3929(3) -0.1092(12) 0.4534(3) 0.076(4) Uani 0.632(9) 1 d PG A 5
H28 H 0.4221 -0.1500 0.4568 0.091 Uiso 0.632(9) 1 calc PR A 5
C113 C 0.3549(4) -0.1743(11) 0.4372(3) 0.095(5) Uani 0.632(9) 1 d PG A 5
H29 H 0.3580 -0.2596 0.4295 0.115 Uiso 0.632(9) 1 calc PR A 5
C114 C 0.3122(3) -0.1146(14) 0.4322(4) 0.099(6) Uani 0.632(9) 1 d PG A 5
H30 H 0.2861 -0.1591 0.4212 0.119 Uiso 0.632(9) 1 calc PR A 5
C115 C 0.3076(3) 0.0102(14) 0.4435(4) 0.102(7) Uani 0.632(9) 1 d PG A 5
H31 H 0.2784 0.0510 0.4401 0.122 Uiso 0.632(9) 1 calc PR A 5
C116 C 0.3456(4) 0.0753(10) 0.4596(4) 0.112(7) Uani 0.632(9) 1 d PG A 5
H32 H 0.3425 0.1607 0.4673 0.135 Uiso 0.632(9) 1 calc PR A 5
C164 C 0.3671(5) 0.0795(16) 0.4698(4) 0.098(8) Uani 0.368(9) 1 d PGU A 6
H58 H 0.3814 0.1451 0.4838 0.117 Uiso 0.368(9) 1 calc PR A 6
C165 C 0.3206(5) 0.088(2) 0.4573(6) 0.110(8) Uani 0.368(9) 1 d PGU A 6
H59 H 0.3032 0.1592 0.4628 0.132 Uiso 0.368(9) 1 calc PR A 6
C166 C 0.2997(5) -0.008(3) 0.4368(6) 0.099(8) Uani 0.368(9) 1 d PGU A 6
H60 H 0.2680 -0.0024 0.4283 0.119 Uiso 0.368(9) 1 calc PR A 6
C167 C 0.3253(7) -0.112(3) 0.4288(7) 0.113(8) Uani 0.368(9) 1 d PGU A 6
H61 H 0.3110 -0.1781 0.4148 0.135 Uiso 0.368(9) 1 calc PR A 6
C168 C 0.3717(7) -0.121(2) 0.4413(6) 0.116(8) Uani 0.368(9) 1 d PGU A 6
H62 H 0.3892 -0.1921 0.4358 0.139 Uiso 0.368(9) 1 calc PR A 6
C169 C 0.3926(5) -0.0248(13) 0.4618(3) 0.112(9) Uani 0.368(9) 1 d PGU A 6
Cl9 Cl 0.4495(3) -0.0351(16) 0.4771(2) 0.169(7) Uani 0.368(9) 1 calc PR A 6
C117 C 0.3324(2) -0.0369(8) 0.27154(17) 0.068(2) Uani 1 1 d . . .
C118 C 0.3800(2) -0.0201(9) 0.28113(18) 0.075(2) Uani 1 1 d . . .
H13 H 0.3921 0.0602 0.2895 0.090 Uiso 1 1 calc R . .
C119 C 0.4080(2) -0.1211(10) 0.27813(18) 0.079(2) Uani 1 1 d . . .
H14 H 0.4402 -0.1120 0.2844 0.094 Uiso 1 1 calc R . .
C120 C 0.3903(2) -0.2352(9) 0.26619(16) 0.069(2) Uani 1 1 d . . .
H15 H 0.4106 -0.3033 0.2630 0.083 Uiso 1 1 calc R . .
C121 C 0.3432(2) -0.2552(9) 0.25853(17) 0.071(2) Uani 1 1 d . . .
H16 H 0.3314 -0.3372 0.2513 0.086 Uiso 1 1 calc R . .
C122 C 0.3138(2) -0.1529(8) 0.26168(17) 0.066(2) Uani 1 1 d . . .
H17 H 0.2814 -0.1639 0.2571 0.079 Uiso 1 1 calc R . .
C123 C 0.1118(3) 0.2278(10) 0.38830(19) 0.080(2) Uani 1 1 d . . .
C124 C 0.0962(3) 0.1102(10) 0.3977(2) 0.093(3) Uani 1 1 d . . .
H18 H 0.0670 0.0784 0.3881 0.111 Uiso 1 1 calc R . .
C125 C 0.1239(4) 0.0394(11) 0.4215(2) 0.106(3) Uani 1 1 d . . .
H19 H 0.1127 -0.0389 0.4290 0.128 Uiso 1 1 calc R . .
C126 C 0.1670(3) 0.0798(12) 0.4343(2) 0.104(3) Uani 1 1 d . . .
H20 H 0.1858 0.0293 0.4502 0.125 Uiso 1 1 calc R . .
C127 C 0.1830(3) 0.1949(12) 0.4238(2) 0.108(3) Uani 1 1 d . . .
H21 H 0.2132 0.2228 0.4322 0.130 Uiso 1 1 calc R . .
C128 C 0.1546(3) 0.2725(10) 0.40044(19) 0.086(3) Uani 1 1 d . . .
H22 H 0.1651 0.3528 0.3935 0.103 Uiso 1 1 calc R . .
C129 C 0.4516(7) -0.038(3) 0.1188(6) 0.131(11) Uani 0.422(16) 1 d PGU B 3
H33 H 0.4747 0.0013 0.1342 0.158 Uiso 0.422(16) 1 calc PR B 3
C130 C 0.4589(7) -0.160(3) 0.1065(7) 0.136(10) Uani 0.422(16) 1 d PGU B 3
H34 H 0.4870 -0.2033 0.1135 0.163 Uiso 0.422(16) 1 calc PR B 3
C131 C 0.4250(8) -0.217(2) 0.0840(6) 0.122(9) Uani 0.422(16) 1 d PGU B 3
H35 H 0.4300 -0.3002 0.0756 0.147 Uiso 0.422(16) 1 calc PR B 3
C132 C 0.3839(7) -0.153(2) 0.0739(5) 0.117(9) Uani 0.422(16) 1 d PGU B 3
H36 H 0.3607 -0.1924 0.0585 0.140 Uiso 0.422(16) 1 calc PR B 3
C133 C 0.3766(6) -0.032(2) 0.0862(6) 0.106(10) Uani 0.422(16) 1 d PGU B 3
H37 H 0.3485 0.0122 0.0793 0.127 Uiso 0.422(16) 1 calc PR B 3
C134 C 0.4105(9) 0.026(2) 0.1087(6) 0.108(9) Uani 0.422(16) 1 d PGDU B 3
C158 C 0.4537(4) -0.020(2) 0.1249(4) 0.122(8) Uani 0.578(16) 1 d PGU B 4
H38 H 0.4817 -0.0085 0.1393 0.147 Uiso 0.578(16) 1 calc PR B 4
C159 C 0.4464(5) -0.1316(18) 0.1062(5) 0.128(8) Uani 0.578(16) 1 d PGU B 4
H39 H 0.4695 -0.1961 0.1078 0.153 Uiso 0.578(16) 1 calc PR B 4
C160 C 0.4054(6) -0.1487(17) 0.0851(4) 0.133(8) Uani 0.578(16) 1 d PGU B 4
H40 H 0.4004 -0.2249 0.0723 0.159 Uiso 0.578(16) 1 calc PR B 4
C161 C 0.3716(4) -0.054(2) 0.0827(4) 0.122(9) Uani 0.578(16) 1 d PGU B 4
H41 H 0.3435 -0.0661 0.0683 0.147 Uiso 0.578(16) 1 calc PR B 4
C162 C 0.3788(4) 0.0570(18) 0.1014(4) 0.126(7) Uani 0.578(16) 1 d PGU B 4
H42 H 0.3557 0.1214 0.0998 0.152 Uiso 0.578(16) 1 calc PR B 4
C163 C 0.4199(5) 0.0741(17) 0.1225(4) 0.114(7) Uani 0.578(16) 1 d PGDU B 4
C135 C 0.2361(4) 0.2897(14) 0.0391(2) 0.108(4) Uani 1 1 d . . .
C136 C 0.1911(3) 0.2449(12) 0.0313(2) 0.106(3) Uani 1 1 d . . .
H23 H 0.1816 0.1619 0.0372 0.128 Uiso 1 1 calc R . .
C137 C 0.1615(4) 0.3346(15) 0.0139(3) 0.125(4) Uani 1 1 d . . .
H24 H 0.1302 0.3114 0.0079 0.150 Uiso 1 1 calc R . .
C138 C 0.1755(4) 0.4582(13) 0.0047(2) 0.107(3) Uani 1 1 d . . .
H25 H 0.1542 0.5155 -0.0074 0.128 Uiso 1 1 calc R . .
C139 C 0.2214(4) 0.4936(13) 0.0138(2) 0.119(4) Uani 1 1 d . . .
H26 H 0.2312 0.5776 0.0089 0.142 Uiso 1 1 calc R . .
C140 C 0.2536(3) 0.4046(14) 0.0305(3) 0.109(4) Uani 1 1 d . . .
H27 H 0.2854 0.4238 0.0354 0.130 Uiso 1 1 calc R . .
C146 C 0.1844(7) 0.5296(18) 0.1775(6) 0.112(9) Uani 0.433(7) 1 d PGU C 1
H43 H 0.2052 0.5921 0.1717 0.135 Uiso 0.433(7) 1 calc PR C 1
C147 C 0.1375(8) 0.5440(18) 0.1672(5) 0.125(10) Uani 0.433(7) 1 d PGU C 1
H44 H 0.1263 0.6163 0.1544 0.151 Uiso 0.433(7) 1 calc PR C 1
C151 C 0.1071(5) 0.453(2) 0.1758(6) 0.140(10) Uani 0.433(7) 1 d PGU C 1
H45 H 0.0751 0.4623 0.1688 0.168 Uiso 0.433(7) 1 calc PR C 1
C148 C 0.1236(5) 0.347(2) 0.1946(6) 0.132(10) Uani 0.433(7) 1 d PGU C 1
H46 H 0.1029 0.2842 0.2004 0.158 Uiso 0.433(7) 1 calc PR C 1
C150 C 0.1705(6) 0.3324(17) 0.2049(5) 0.104(8) Uani 0.433(7) 1 d PGU C 1
C149 C 0.2009(4) 0.424(2) 0.1963(6) 0.097(9) Uani 0.433(7) 1 d PGU C 1
H47 H 0.2329 0.4140 0.2034 0.116 Uiso 0.433(7) 1 calc PR C 1
C152 C 0.1410(4) 0.4628(12) 0.1795(3) 0.085(5) Uani 0.567(7) 1 d PGU C 2
C153 C 0.1139(3) 0.3706(13) 0.1916(3) 0.087(5) Uani 0.567(7) 1 d PGU C 2
H48 H 0.0815 0.3741 0.1860 0.104 Uiso 0.567(7) 1 calc PR C 2
C154 C 0.1344(4) 0.2732(11) 0.2119(3) 0.077(4) Uani 0.567(7) 1 d PGU C 2
H49 H 0.1159 0.2102 0.2201 0.092 Uiso 0.567(7) 1 calc PR C 2
C155 C 0.1818(4) 0.2680(12) 0.2200(3) 0.104(8) Uani 0.567(7) 1 d PGU C 2
H50 H 0.1958 0.2015 0.2339 0.125 Uiso 0.567(7) 1 calc PR C 2
C156 C 0.2089(3) 0.3603(14) 0.2079(4) 0.097(6) Uani 0.567(7) 1 d PGU C 2
H51 H 0.2413 0.3567 0.2135 0.117 Uiso 0.567(7) 1 calc PR C 2
C157 C 0.1884(4) 0.4576(12) 0.1877(4) 0.083(6) Uani 0.567(7) 1 d PGU C 2
H52 H 0.2069 0.5206 0.1794 0.100 Uiso 0.567(7) 1 calc PR C 2
N1 N 0.44207(15) 0.6974(5) 0.34598(12) 0.0515(13) Uani 1 1 d . . .
N2 N 0.36863(15) 0.5702(5) 0.32865(12) 0.0540(14) Uani 1 1 d . . .
N3 N 0.27462(16) 0.8582(6) 0.33695(12) 0.0547(14) Uani 1 1 d . . .
N4 N 0.34225(16) 1.1989(6) 0.38119(13) 0.0576(15) Uani 1 1 d . . .
N5 N 0.45201(16) 1.0875(6) 0.40118(12) 0.0569(14) Uani 1 1 d . . .
N6 N 0.11201(18) 0.1265(6) 0.13293(14) 0.0685(17) Uani 1 1 d . . .
N7 N 0.18583(17) 0.0090(6) 0.15452(14) 0.0660(16) Uani 1 1 d . . .
N8 N 0.27644(18) 0.3041(7) 0.13987(13) 0.0671(17) Uani 1 1 d . . .
N9 N 0.20601(18) 0.6158(7) 0.08454(15) 0.0719(17) Uani 1 1 d . . .
N10 N 0.09656(18) 0.4981(7) 0.06959(14) 0.0691(17) Uani 1 1 d . . .
P1 P 0.39070(5) 0.67277(19) 0.35794(4) 0.0565(5) Uani 1 1 d . . .
P2 P 0.16382(6) 0.0954(2) 0.12186(5) 0.0660(5) Uani 1 1 d . . .
O1 O 0.39618(13) 0.6291(5) 0.39176(10) 0.0601(12) Uani 1 1 d . . .
O2 O 0.15798(14) 0.0348(5) 0.08986(11) 0.0703(14) Uani 1 1 d . . .
F1 F 0.47953(11) 0.5444(4) 0.25640(9) 0.0659(10) Uani 1 1 d . . .
F2 F 0.52898(12) 0.3693(4) 0.22937(10) 0.0759(12) Uani 1 1 d . . .
F3 F 0.54057(12) 0.1280(4) 0.25403(10) 0.0791(12) Uani 1 1 d . . .
F4 F 0.50148(12) 0.0603(4) 0.30671(10) 0.0722(11) Uani 1 1 d . . .
F5 F 0.45291(12) 0.2324(4) 0.33447(9) 0.0685(11) Uani 1 1 d . . .
F6 F 0.23504(12) 0.5979(4) 0.26206(9) 0.0709(11) Uani 1 1 d . . .
F7 F 0.14351(12) 0.5610(5) 0.25306(10) 0.0832(13) Uani 1 1 d . . .
F8 F 0.09851(11) 0.5534(4) 0.30509(10) 0.0817(13) Uani 1 1 d . . .
F9 F 0.14526(12) 0.5860(4) 0.36629(10) 0.0777(12) Uani 1 1 d . . .
F10 F 0.23711(11) 0.6166(4) 0.37544(9) 0.0696(11) Uani 1 1 d . . .
F11 F 0.21348(11) 0.9012(4) 0.37842(9) 0.0640(10) Uani 1 1 d . . .
F12 F 0.12486(12) 0.8845(4) 0.35319(10) 0.0742(11) Uani 1 1 d . . .
F13 F 0.08588(11) 1.0651(4) 0.30991(10) 0.0751(12) Uani 1 1 d . . .
F14 F 0.13815(11) 1.2538(4) 0.28965(9) 0.0667(11) Uani 1 1 d . . .
F15 F 0.22846(11) 1.2618(4) 0.31048(9) 0.0639(10) Uani 1 1 d . . .
F16 F 0.37684(13) 1.3975(5) 0.46980(10) 0.0797(12) Uani 1 1 d . . .
F17 F 0.42229(16) 1.5850(5) 0.50551(11) 0.1008(16) Uani 1 1 d . . .
F18 F 0.49741(15) 1.6924(5) 0.48640(11) 0.0939(14) Uani 1 1 d . . .
F19 F 0.52596(15) 1.6110(5) 0.43139(11) 0.0906(14) Uani 1 1 d . . .
F20 F 0.48108(12) 1.4205(4) 0.39536(9) 0.0742(12) Uani 1 1 d . . .
F21 F 0.57182(11) 0.7936(4) 0.40194(9) 0.0623(10) Uani 1 1 d . . .
F22 F 0.62825(11) 0.9385(4) 0.44262(9) 0.0681(11) Uani 1 1 d . . .
F23 F 0.60121(11) 1.1638(4) 0.46620(8) 0.0648(10) Uani 1 1 d . . .
F24 F 0.51433(11) 1.2506(4) 0.44801(8) 0.0648(10) Uani 1 1 d . . .
F25 F 0.04381(15) -0.2213(6) 0.15128(11) 0.1064(17) Uani 1 1 d . . .
F26 F -0.00026(16) -0.3621(6) 0.19048(12) 0.1104(18) Uani 1 1 d . . .
F27 F 0.02215(14) -0.3395(5) 0.25630(11) 0.0885(13) Uani 1 1 d . . .
F28 F 0.09193(14) -0.1820(5) 0.28154(10) 0.0853(13) Uani 1 1 d . . .
F29 F 0.13714(14) -0.0448(5) 0.24297(10) 0.0837(13) Uani 1 1 d . . .
F30 F 0.32026(13) -0.1320(4) 0.15287(10) 0.0771(12) Uani 1 1 d . . .
F31 F 0.40600(13) -0.1616(5) 0.18344(10) 0.0813(13) Uani 1 1 d . . .
F32 F 0.44808(12) 0.0314(4) 0.22230(10) 0.0807(13) Uani 1 1 d . . .
F33 F 0.40055(12) 0.2457(4) 0.23251(9) 0.0725(11) Uani 1 1 d . . .
F34 F 0.31317(12) 0.2723(4) 0.20539(9) 0.0709(11) Uani 1 1 d . . .
F35 F 0.29904(14) 0.5422(5) 0.18487(10) 0.0833(13) Uani 1 1 d . . .
F36 F 0.38683(14) 0.5450(5) 0.21376(12) 0.0998(16) Uani 1 1 d . . .
F37 F 0.45525(14) 0.5437(6) 0.17800(13) 0.1138(18) Uani 1 1 d . . .
F38 F 0.43581(16) 0.5230(7) 0.11163(14) 0.137(2) Uani 1 1 d . . .
F39 F 0.34775(15) 0.5138(6) 0.08243(13) 0.1156(19) Uani 1 1 d . . .
F40 F 0.15996(18) 0.8579(7) 0.00415(14) 0.137(2) Uani 1 1 d . . .
F41 F 0.1067(3) 1.0613(8) -0.0196(2) 0.198(4) Uani 1 1 d . . .
F42 F 0.0342(2) 1.1306(6) 0.00754(19) 0.175(3) Uani 1 1 d . . .
F43 F 0.0118(3) 0.9943(8) 0.05789(16) 0.177(3) Uani 1 1 d . . .
F44 F 0.06438(16) 0.7979(6) 0.08291(12) 0.1130(19) Uani 1 1 d . . .
F45 F -0.02164(13) 0.2060(5) 0.07521(10) 0.0828(13) Uani 1 1 d . . .
F46 F -0.08149(12) 0.3497(5) 0.03660(10) 0.0807(13) Uani 1 1 d . . .
F47 F -0.05778(13) 0.5765(5) 0.01310(10) 0.0826(13) Uani 1 1 d . . .
F48 F 0.03011(13) 0.6608(5) 0.02591(10) 0.0826(13) Uani 1 1 d . . .
Cl2 Cl 0.29565(6) 0.0961(2) 0.27337(5) 0.0791(6) Uani 1 1 d . . .
Cl3 Cl 0.07758(6) 0.3191(2) 0.35898(5) 0.0873(6) Uani 1 1 d . . .
Cl5 Cl 0.27435(10) 0.1768(4) 0.06146(7) 0.1418(12) Uani 1 1 d . . .
Cl7 Cl 0.1942(3) 0.2045(9) 0.2252(2) 0.125(3) Uani 0.433(7) 1 d P C 1
Cl6 Cl 0.11417(17) 0.5834(5) 0.15450(11) 0.1017(19) Uani 0.567(7) 1 d P C 2
Cl4 Cl 0.3965(7) 0.1736(10) 0.1229(4) 0.175(8) Uani 0.422(16) 1 d PDU B 3
Cl8 Cl 0.4296(3) 0.2149(11) 0.1459(3) 0.176(5) Uani 0.578(16) 1 d PD B 4
Cl1 Cl 0.43258(17) 0.1021(6) 0.48653(9) 0.116(3) Uani 0.632(9) 1 d P A 5
C175 C 0.2875(8) 0.283(5) 0.5204(7) 0.37(3) Uani 0.50 1 d PGDU D -1
H63 H 0.3174 0.3195 0.5234 0.446 Uiso 0.50 1 calc PR D -1
C171 C 0.2791(12) 0.171(5) 0.5366(7) 0.40(3) Uani 0.50 1 d PGU D -1
H64 H 0.3034 0.1299 0.5507 0.477 Uiso 0.50 1 calc PR D -1
C170 C 0.2354(14) 0.118(4) 0.5321(7) 0.42(3) Uani 0.50 1 d PGU D -1
H65 H 0.2297 0.0407 0.5432 0.509 Uiso 0.50 1 calc PR D -1
C172 C 0.1999(11) 0.177(4) 0.5114(8) 0.47(3) Uani 0.50 1 d PGU D -1
H66 H 0.1700 0.1411 0.5084 0.564 Uiso 0.50 1 calc PR D -1
C174 C 0.2082(8) 0.290(4) 0.4952(7) 0.44(3) Uani 0.50 1 d PGDU D -1
H67 H 0.1840 0.3307 0.4811 0.525 Uiso 0.50 1 calc PR D -1
C173 C 0.2520(8) 0.343(4) 0.4997(7) 0.38(3) Uani 0.50 1 d PGDU D -1
Cl10 Cl 0.2610(7) 0.470(4) 0.4760(8) 0.69(4) Uani 0.50 1 d PD D -1

loop_
_atom_site_aniso_label
_atom_site_aniso_U_11
_atom_site_aniso_U_22
_atom_site_aniso_U_33
_atom_site_aniso_U_23
_atom_site_aniso_U_13
_atom_site_aniso_U_12
C1 0.030(3) 0.079(5) 0.066(4) 0.002(4) -0.004(3) -0.001(3)
C2 0.032(3) 0.077(5) 0.070(4) -0.001(4) -0.001(3) -0.002(3)
C3 0.028(3) 0.079(5) 0.064(4) -0.004(4) 0.000(3) 0.004(3)
C4 0.033(3) 0.073(5) 0.074(5) 0.008(4) 0.000(3) 0.005(3)
C5 0.034(3) 0.075(5) 0.060(4) -0.002(4) -0.004(3) -0.001(3)
C6 0.038(3) 0.059(5) 0.063(4) 0.006(3) -0.001(3) 0.000(3)
C7 0.034(3) 0.070(5) 0.080(5) -0.017(4) 0.008(3) -0.004(3)
C8 0.042(4) 0.061(5) 0.076(5) -0.005(4) -0.002(3) -0.007(3)
C9 0.030(3) 0.084(6) 0.061(4) 0.001(4) -0.005(3) -0.004(3)
C10 0.028(3) 0.076(5) 0.070(4) 0.003(4) -0.003(3) 0.002(3)
C11 0.030(3) 0.072(5) 0.054(4) 0.000(3) 0.004(3) 0.000(3)
C12 0.028(3) 0.080(6) 0.056(4) -0.002(4) 0.004(3) 0.005(3)
C13 0.034(3) 0.072(5) 0.054(4) 0.002(4) 0.001(3) 0.002(3)
C14 0.030(3) 0.075(5) 0.053(4) 0.006(3) -0.004(3) 0.009(3)
C15 0.024(3) 0.086(6) 0.061(4) 0.003(4) 0.001(3) 0.001(3)
C16 0.032(3) 0.066(5) 0.066(4) -0.009(4) -0.008(3) 0.005(3)
C17 0.039(4) 0.086(6) 0.062(4) -0.010(4) -0.010(3) 0.009(4)
C18 0.037(4) 0.079(5) 0.073(5) 0.002(4) -0.006(3) 0.007(3)
C19 0.040(4) 0.078(6) 0.070(4) -0.013(4) -0.005(3) -0.003(4)
C20 0.039(3) 0.082(6) 0.058(4) 0.007(4) -0.006(3) 0.001(4)
C21 0.031(3) 0.067(5) 0.062(4) 0.002(4) -0.002(3) 0.002(3)
C22 0.027(3) 0.071(5) 0.062(4) 0.001(4) -0.004(3) -0.006(3)
C23 0.030(3) 0.076(5) 0.059(4) -0.002(4) -0.002(3) -0.004(3)
C24 0.029(3) 0.067(5) 0.058(4) -0.003(3) -0.005(3) -0.002(3)
C25 0.030(3) 0.070(5) 0.058(4) -0.001(4) -0.007(3) -0.004(3)
C26 0.027(3) 0.079(6) 0.069(4) 0.000(4) -0.001(3) 0.002(3)
C27 0.031(3) 0.099(7) 0.067(5) -0.005(5) -0.006(3) 0.009(4)
C28 0.041(4) 0.087(6) 0.061(4) -0.004(4) 0.006(3) -0.002(4)
C29 0.031(3) 0.071(6) 0.078(5) -0.007(4) 0.000(3) 0.003(3)
C30 0.028(3) 0.082(6) 0.092(5) -0.003(5) 0.004(3) 0.002(4)
C31 0.040(4) 0.080(6) 0.060(4) -0.004(4) 0.004(3) 0.000(4)
C32 0.026(3) 0.065(5) 0.069(4) -0.008(4) -0.004(3) -0.001(3)
C33 0.042(4) 0.077(6) 0.076(5) -0.010(4) 0.003(3) 0.000(4)
C34 0.037(4) 0.072(5) 0.078(5) -0.011(4) -0.013(3) 0.000(3)
C35 0.030(3) 0.083(6) 0.089(5) 0.000(4) -0.001(3) -0.005(3)
C36 0.033(3) 0.081(6) 0.082(5) 0.003(4) 0.009(3) -0.005(3)
C37 0.037(3) 0.069(5) 0.069(4) -0.002(4) 0.000(3) -0.002(3)
C38 0.028(3) 0.074(5) 0.061(4) -0.004(4) -0.007(3) 0.004(3)
C39 0.033(3) 0.075(5) 0.068(4) 0.001(4) 0.006(3) 0.005(3)
C40 0.037(4) 0.075(5) 0.077(5) -0.008(4) -0.001(3) -0.008(4)
C41 0.026(3) 0.079(5) 0.071(4) -0.002(4) -0.003(3) -0.003(3)
C42 0.029(3) 0.068(5) 0.069(4) -0.001(4) -0.007(3) -0.001(3)
C43 0.025(3) 0.075(5) 0.075(5) -0.003(4) -0.001(3) -0.004(3)
C44 0.042(4) 0.070(5) 0.056(4) -0.002(4) -0.013(3) -0.002(3)
C45 0.045(4) 0.080(6) 0.072(5) -0.008(4) -0.009(3) -0.001(4)
C46 0.059(5) 0.109(7) 0.066(5) -0.012(5) -0.010(4) 0.003(5)
C47 0.069(5) 0.077(6) 0.069(5) -0.016(4) -0.027(4) -0.002(4)
C48 0.045(4) 0.098(7) 0.080(5) 0.011(5) -0.010(4) -0.010(4)
C49 0.045(4) 0.083(6) 0.059(4) -0.007(4) -0.012(3) 0.005(4)
C50 0.030(3) 0.064(5) 0.063(4) 0.005(3) -0.003(3) -0.001(3)
C51 0.033(3) 0.065(5) 0.068(4) 0.011(4) -0.003(3) -0.001(3)
C52 0.029(3) 0.073(5) 0.071(4) 0.005(4) -0.004(3) 0.000(3)
C53 0.038(3) 0.071(5) 0.062(4) -0.001(4) -0.013(3) -0.010(3)
C54 0.045(4) 0.063(5) 0.065(4) -0.005(4) 0.001(3) -0.003(3)
C55 0.026(3) 0.068(5) 0.059(4) 0.000(3) -0.004(3) -0.001(3)
C56 0.035(3) 0.078(6) 0.078(5) 0.002(4) -0.008(3) 0.008(3)
C57 0.038(4) 0.101(7) 0.070(5) 0.003(4) -0.004(3) -0.004(4)
C58 0.038(4) 0.108(7) 0.073(5) 0.011(5) -0.003(3) 0.004(4)
C59 0.058(4) 0.091(6) 0.064(5) -0.008(4) 0.002(4) -0.012(4)
C60 0.045(4) 0.081(6) 0.076(5) 0.006(4) -0.006(3) -0.004(4)
C61 0.045(4) 0.080(6) 0.076(5) 0.006(4) 0.000(3) -0.012(4)
C62 0.048(4) 0.089(6) 0.069(5) 0.018(4) -0.006(3) 0.003(4)
C63 0.048(4) 0.096(6) 0.067(5) 0.008(4) -0.006(3) 0.008(4)
C64 0.033(3) 0.091(6) 0.070(5) -0.001(4) -0.008(3) 0.010(4)
C65 0.034(3) 0.104(6) 0.055(4) -0.001(4) -0.001(3) -0.002(4)
C66 0.033(3) 0.089(6) 0.059(4) 0.000(4) -0.002(3) -0.004(4)
C67 0.040(4) 0.096(6) 0.058(4) 0.005(4) -0.002(3) -0.005(4)
C68 0.039(4) 0.108(7) 0.058(4) 0.001(4) 0.001(3) -0.006(4)
C69 0.039(4) 0.097(6) 0.065(4) -0.008(4) 0.001(3) -0.007(4)
C70 0.041(4) 0.086(6) 0.072(5) 0.003(4) -0.005(3) 0.001(4)
C71 0.043(4) 0.095(7) 0.076(5) -0.003(5) -0.006(3) -0.011(4)
C72 0.055(4) 0.077(6) 0.092(6) -0.006(5) -0.009(4) -0.008(4)
C73 0.077(5) 0.091(7) 0.075(5) 0.004(5) 0.003(4) -0.017(5)
C74 0.055(4) 0.084(6) 0.066(5) -0.004(4) 0.000(3) -0.005(4)
C75 0.055(4) 0.079(6) 0.063(4) 0.002(4) -0.004(3) -0.005(4)
C76 0.037(4) 0.094(7) 0.075(5) -0.008(4) -0.006(3) 0.000(4)
C77 0.044(4) 0.082(6) 0.083(5) 0.001(5) 0.000(3) -0.003(4)
C78 0.042(4) 0.097(7) 0.074(5) -0.001(5) -0.001(3) -0.002(4)
C79 0.038(4) 0.099(6) 0.073(5) 0.002(4) -0.004(3) -0.002(4)
C80 0.041(4) 0.093(6) 0.072(5) 0.000(4) -0.008(3) 0.004(4)
C81 0.040(4) 0.093(6) 0.077(5) 0.001(4) 0.003(3) -0.006(4)
C82 0.042(4) 0.133(8) 0.068(5) 0.007(5) 0.002(3) -0.008(5)
C83 0.040(4) 0.108(7) 0.094(6) -0.003(5) -0.002(4) -0.018(4)
C84 0.049(4) 0.109(7) 0.085(6) 0.015(5) 0.024(4) 0.006(4)
C85 0.048(4) 0.092(6) 0.066(5) 0.003(4) 0.003(3) 0.003(4)
C86 0.046(4) 0.082(6) 0.083(5) -0.002(4) 0.001(4) 0.001(4)
C87 0.035(3) 0.072(5) 0.061(4) 0.000(4) -0.005(3) 0.008(3)
C88 0.049(4) 0.094(6) 0.061(4) -0.005(4) -0.001(3) -0.014(4)
C89 0.038(4) 0.077(6) 0.084(5) -0.006(4) 0.004(3) 0.008(4)
C90 0.037(4) 0.080(6) 0.079(5) -0.002(4) -0.009(3) 0.002(4)
C91 0.035(3) 0.082(6) 0.071(5) -0.002(4) -0.004(3) -0.003(4)
C92 0.040(4) 0.086(6) 0.066(4) 0.011(4) 0.000(3) 0.015(4)
C93 0.044(4) 0.087(6) 0.091(6) -0.003(5) -0.003(4) -0.005(4)
C94 0.048(4) 0.069(6) 0.093(6) -0.008(4) -0.002(4) 0.007(4)
C95 0.054(5) 0.086(6) 0.096(6) -0.008(5) -0.017(4) 0.001(4)
C96 0.035(4) 0.102(7) 0.148(9) -0.033(6) -0.001(5) -0.011(4)
C97 0.039(4) 0.138(9) 0.114(8) -0.008(6) 0.006(5) -0.011(5)
C98 0.053(5) 0.131(8) 0.084(6) -0.006(6) 0.001(4) -0.013(5)
C99 0.058(5) 0.087(6) 0.073(5) -0.009(5) -0.016(4) -0.004(4)
C100 0.080(6) 0.105(8) 0.098(7) 0.031(6) -0.027(5) -0.013(6)
C101 0.101(8) 0.116(10) 0.151(11) 0.034(9) -0.041(8) -0.028(8)
C102 0.136(11) 0.075(8) 0.128(10) 0.018(7) -0.071(8) -0.005(8)
C103 0.099(8) 0.130(11) 0.136(10) -0.057(8) -0.026(7) 0.032(8)
C104 0.093(7) 0.106(8) 0.071(6) -0.001(5) -0.021(5) 0.022(6)
C105 0.044(4) 0.085(6) 0.066(4) 0.000(4) -0.003(3) -0.001(4)
C106 0.047(4) 0.095(7) 0.069(5) -0.006(5) 0.000(3) 0.001(4)
C107 0.037(4) 0.115(8) 0.068(5) -0.010(5) -0.007(3) 0.000(4)
C108 0.049(4) 0.097(7) 0.062(5) 0.000(4) -0.008(3) 0.016(4)
C109 0.060(5) 0.087(7) 0.075(5) 0.007(5) -0.008(4) 0.000(4)
C110 0.044(4) 0.098(7) 0.056(4) 0.001(4) -0.005(3) 0.003(4)
C111 0.073(11) 0.17(2) 0.077(12) 0.029(12) 0.013(9) -0.012(13)
C112 0.073(9) 0.073(10) 0.076(10) -0.003(8) -0.006(7) 0.008(8)
C113 0.105(14) 0.106(14) 0.075(10) -0.014(10) 0.015(10) 0.001(11)
C114 0.072(10) 0.143(17) 0.078(11) 0.001(11) -0.002(9) -0.043(11)
C115 0.024(6) 0.142(17) 0.133(17) 0.025(14) -0.009(8) -0.001(9)
C116 0.065(13) 0.172(19) 0.097(13) 0.018(12) 0.003(10) -0.054(12)
C164 0.063(14) 0.158(18) 0.071(13) 0.041(12) 0.008(11) -0.037(13)
C165 0.077(15) 0.161(17) 0.088(13) 0.026(12) -0.003(13) -0.058(13)
C166 0.072(12) 0.153(17) 0.064(12) 0.009(12) -0.013(11) -0.036(11)
C167 0.099(14) 0.157(16) 0.079(14) 0.018(12) 0.003(12) -0.039(12)
C168 0.102(14) 0.169(18) 0.070(14) 0.024(13) -0.003(13) -0.026(14)
C169 0.092(14) 0.148(17) 0.091(15) 0.035(14) 0.003(12) -0.046(12)
Cl9 0.093(5) 0.268(18) 0.152(8) 0.106(9) 0.038(5) 0.017(7)
C117 0.045(4) 0.092(6) 0.067(4) 0.013(4) 0.010(3) 0.005(4)
C118 0.048(4) 0.092(6) 0.084(5) 0.008(5) 0.003(4) 0.005(4)
C119 0.038(4) 0.123(8) 0.068(5) 0.010(5) -0.008(3) 0.004(5)
C120 0.051(4) 0.089(6) 0.062(4) -0.001(4) -0.006(3) 0.008(4)
C121 0.056(4) 0.090(6) 0.066(4) 0.002(4) 0.002(3) -0.003(4)
C122 0.040(4) 0.087(6) 0.070(5) -0.003(4) 0.001(3) -0.004(4)
C123 0.064(5) 0.106(8) 0.072(5) -0.001(5) 0.013(4) 0.010(5)
C124 0.071(6) 0.113(8) 0.094(6) 0.008(6) 0.014(5) 0.014(6)
C125 0.091(7) 0.130(9) 0.103(7) 0.016(7) 0.031(6) 0.016(7)
C126 0.075(6) 0.138(10) 0.098(7) 0.031(7) 0.009(5) 0.031(7)
C127 0.066(6) 0.148(10) 0.109(7) 0.020(7) 0.006(5) 0.026(6)
C128 0.056(5) 0.124(8) 0.078(5) 0.011(5) 0.012(4) 0.011(5)
C129 0.13(2) 0.19(2) 0.064(15) 0.010(17) -0.019(15) 0.00(2)
C130 0.116(18) 0.21(2) 0.084(17) 0.008(18) 0.028(13) 0.032(18)
C131 0.106(18) 0.18(2) 0.082(14) 0.027(16) 0.021(13) 0.023(16)
C132 0.078(15) 0.18(2) 0.086(15) 0.025(16) 0.001(12) -0.010(16)
C133 0.068(15) 0.15(2) 0.092(18) 0.021(18) -0.005(14) -0.023(17)
C134 0.089(16) 0.16(2) 0.071(15) 0.008(14) -0.004(13) -0.028(16)
C158 0.055(9) 0.22(2) 0.096(13) 0.064(13) 0.014(9) -0.022(11)
C159 0.082(11) 0.200(19) 0.098(15) 0.070(13) 0.004(11) -0.006(13)
C160 0.089(14) 0.189(19) 0.115(14) 0.075(14) 0.006(11) -0.006(12)
C161 0.083(13) 0.17(2) 0.106(15) 0.040(15) 0.006(13) -0.017(13)
C162 0.089(11) 0.176(19) 0.107(14) 0.039(13) -0.006(11) -0.047(12)
C163 0.066(10) 0.19(2) 0.080(12) 0.038(13) 0.005(9) -0.025(12)
C135 0.076(7) 0.179(12) 0.067(6) -0.021(7) 0.005(5) 0.022(7)
C136 0.080(7) 0.157(10) 0.082(6) -0.005(6) 0.013(5) 0.020(7)
C137 0.080(7) 0.192(14) 0.099(8) -0.026(9) -0.003(6) 0.029(9)
C138 0.088(8) 0.126(10) 0.098(7) 0.008(7) -0.010(5) 0.022(7)
C139 0.120(9) 0.166(11) 0.072(6) -0.004(7) 0.024(6) 0.003(8)
C140 0.059(6) 0.168(12) 0.096(7) -0.030(8) 0.006(5) 0.006(7)
C146 0.090(15) 0.111(19) 0.14(2) -0.036(16) 0.014(14) 0.009(15)
C147 0.127(19) 0.095(19) 0.14(2) -0.060(17) -0.024(16) 0.042(17)
C151 0.127(18) 0.11(2) 0.16(2) -0.052(17) -0.050(16) 0.029(16)
C148 0.089(16) 0.12(2) 0.18(2) -0.058(19) -0.001(17) 0.020(17)
C150 0.040(11) 0.113(19) 0.16(2) -0.049(15) 0.006(11) 0.005(12)
C149 0.068(14) 0.090(18) 0.14(2) -0.040(16) 0.039(14) -0.019(14)
C152 0.078(10) 0.079(12) 0.098(11) -0.028(10) 0.014(9) -0.001(10)
C153 0.050(8) 0.111(14) 0.101(12) -0.032(11) 0.019(8) -0.020(9)
C154 0.063(9) 0.076(11) 0.091(10) -0.024(8) 0.011(7) -0.007(8)
C155 0.091(14) 0.085(16) 0.130(16) -0.036(13) -0.001(11) 0.027(12)
C156 0.058(10) 0.102(16) 0.134(15) -0.022(12) 0.020(9) 0.016(10)
C157 0.066(10) 0.073(12) 0.111(13) -0.042(11) 0.018(10) -0.009(10)
N1 0.023(2) 0.067(4) 0.062(3) -0.002(3) -0.001(2) 0.002(2)
N2 0.025(2) 0.068(4) 0.067(3) -0.001(3) 0.001(2) 0.003(2)
N3 0.029(3) 0.070(4) 0.062(3) 0.001(3) -0.004(2) -0.003(3)
N4 0.029(3) 0.071(4) 0.069(3) -0.013(3) -0.007(2) 0.006(3)
N5 0.029(3) 0.077(4) 0.061(3) -0.005(3) -0.005(2) 0.003(3)
N6 0.041(3) 0.091(5) 0.070(4) 0.002(3) -0.001(3) -0.003(3)
N7 0.034(3) 0.091(5) 0.071(4) 0.004(3) 0.002(3) -0.004(3)
N8 0.041(3) 0.096(5) 0.059(3) 0.004(3) -0.006(3) -0.001(3)
N9 0.036(3) 0.097(5) 0.078(4) 0.006(4) -0.005(3) -0.005(3)
N10 0.043(3) 0.089(5) 0.072(4) -0.001(3) -0.001(3) -0.003(3)
P1 0.0290(8) 0.0731(13) 0.0644(11) 0.0000(9) -0.0012(7) 0.0022(8)
P2 0.0395(9) 0.0871(16) 0.0667(12) 0.0011(10) -0.0057(8) -0.0037(9)
O1 0.036(2) 0.083(4) 0.058(3) 0.007(2) -0.0015(19) -0.001(2)
O2 0.049(3) 0.092(4) 0.066(3) -0.004(3) -0.001(2) -0.005(3)
F1 0.046(2) 0.079(3) 0.071(2) 0.007(2) 0.0040(17) 0.008(2)
F2 0.052(2) 0.094(3) 0.084(3) -0.006(2) 0.016(2) 0.003(2)
F3 0.044(2) 0.094(3) 0.098(3) -0.019(3) 0.008(2) 0.008(2)
F4 0.053(2) 0.067(3) 0.094(3) 0.002(2) 0.0039(19) 0.009(2)
F5 0.050(2) 0.080(3) 0.074(3) 0.004(2) 0.0061(18) 0.000(2)
F6 0.043(2) 0.104(3) 0.064(2) -0.006(2) 0.0003(17) -0.003(2)
F7 0.046(2) 0.114(4) 0.082(3) -0.012(3) -0.0132(19) -0.001(2)
F8 0.0279(19) 0.104(4) 0.108(3) 0.005(3) -0.0053(18) -0.006(2)
F9 0.047(2) 0.094(3) 0.095(3) 0.003(2) 0.017(2) -0.007(2)
F10 0.0383(19) 0.103(3) 0.066(2) 0.002(2) 0.0026(17) 0.002(2)
F11 0.0412(19) 0.077(3) 0.071(2) 0.010(2) 0.0012(17) 0.0068(19)
F12 0.037(2) 0.078(3) 0.107(3) 0.005(2) 0.0071(19) -0.006(2)
F13 0.0252(18) 0.087(3) 0.108(3) -0.001(2) -0.0058(17) -0.0026(18)
F14 0.0386(19) 0.079(3) 0.076(2) 0.014(2) -0.0091(17) 0.0035(19)
F15 0.0359(19) 0.080(3) 0.074(2) 0.008(2) 0.0020(16) -0.0064(19)
F16 0.053(2) 0.105(4) 0.079(3) -0.022(2) 0.0068(19) -0.010(2)
F17 0.087(3) 0.135(5) 0.077(3) -0.039(3) 0.005(2) -0.007(3)
F18 0.091(3) 0.087(3) 0.093(3) -0.020(3) -0.017(2) -0.011(3)
F19 0.070(3) 0.100(4) 0.097(3) -0.009(3) -0.002(2) -0.030(3)
F20 0.052(2) 0.102(3) 0.066(2) -0.008(2) -0.0004(18) -0.012(2)
F21 0.0344(18) 0.070(3) 0.079(2) -0.002(2) -0.0031(16) 0.0031(18)
F22 0.0313(18) 0.085(3) 0.082(3) -0.005(2) -0.0094(16) 0.0053(18)
F23 0.0362(18) 0.086(3) 0.067(2) -0.008(2) -0.0084(16) -0.0068(18)
F24 0.045(2) 0.080(3) 0.064(2) -0.007(2) -0.0084(16) 0.002(2)
F25 0.076(3) 0.157(5) 0.080(3) 0.005(3) -0.006(2) -0.047(3)
F26 0.077(3) 0.151(5) 0.097(3) 0.004(3) -0.004(2) -0.055(3)
F27 0.062(3) 0.099(4) 0.107(3) 0.016(3) 0.019(2) -0.007(2)
F28 0.080(3) 0.106(4) 0.069(3) 0.000(2) 0.009(2) -0.009(3)
F29 0.076(3) 0.101(4) 0.072(3) -0.001(2) 0.002(2) -0.026(3)
F30 0.052(2) 0.091(3) 0.084(3) -0.019(2) -0.0018(19) -0.011(2)
F31 0.046(2) 0.094(4) 0.103(3) -0.008(3) 0.011(2) 0.003(2)
F32 0.036(2) 0.101(3) 0.100(3) -0.007(3) -0.0063(19) 0.005(2)
F33 0.045(2) 0.088(3) 0.078(3) -0.014(2) -0.0108(18) 0.001(2)
F34 0.043(2) 0.091(3) 0.075(3) -0.006(2) -0.0026(17) 0.005(2)
F35 0.057(2) 0.104(4) 0.081(3) -0.013(2) -0.011(2) 0.006(2)
F36 0.067(3) 0.125(4) 0.096(3) -0.030(3) -0.026(2) 0.017(3)
F37 0.045(2) 0.146(5) 0.140(4) -0.042(4) -0.016(2) 0.001(3)
F38 0.046(3) 0.217(7) 0.148(5) -0.017(5) 0.019(3) -0.012(3)
F39 0.062(3) 0.192(6) 0.093(4) 0.000(4) 0.015(2) -0.019(3)
F40 0.068(3) 0.212(7) 0.128(5) 0.072(4) 0.005(3) -0.009(4)
F41 0.156(6) 0.200(8) 0.209(8) 0.135(7) -0.059(5) -0.050(6)
F42 0.167(6) 0.090(5) 0.222(7) 0.005(5) -0.104(6) 0.020(4)
F43 0.152(6) 0.222(8) 0.140(5) -0.053(5) -0.030(4) 0.100(6)
F44 0.087(3) 0.173(6) 0.076(3) -0.009(3) 0.004(2) 0.039(4)
F45 0.047(2) 0.105(4) 0.091(3) -0.003(3) -0.005(2) -0.004(2)
F46 0.041(2) 0.111(4) 0.083(3) -0.011(2) -0.0104(18) 0.000(2)
F47 0.053(2) 0.110(4) 0.078(3) 0.003(3) -0.009(2) 0.017(2)
F48 0.061(3) 0.104(4) 0.078(3) 0.012(3) -0.002(2) 0.007(2)
Cl2 0.0651(11) 0.0876(15) 0.0852(13) 0.0035(11) 0.0135(9) 0.0131(10)
Cl3 0.0627(12) 0.1099(18) 0.0852(13) -0.0038(12) -0.0007(9) 0.0160(11)
Cl5 0.113(2) 0.199(3) 0.1050(19) -0.006(2) -0.0068(15) 0.062(2)
Cl7 0.128(6) 0.131(7) 0.125(6) -0.018(5) 0.050(5) 0.000(5)
Cl6 0.111(4) 0.107(4) 0.083(3) -0.010(2) 0.002(2) 0.020(3)
Cl4 0.241(18) 0.158(9) 0.152(10) 0.014(7) 0.107(12) 0.005(9)
Cl8 0.116(5) 0.253(10) 0.170(9) 0.074(7) 0.054(5) -0.004(5)
Cl1 0.098(3) 0.153(6) 0.084(3) 0.023(3) -0.021(2) -0.048(3)
C175 0.28(3) 0.69(8) 0.13(2) -0.08(3) 0.01(2) 0.31(4)
C171 0.30(3) 0.73(8) 0.15(2) -0.09(3) -0.01(2) 0.31(4)
C170 0.38(4) 0.73(8) 0.15(2) -0.12(3) -0.01(3) 0.30(5)
C172 0.42(4) 0.76(8) 0.21(3) -0.12(4) -0.01(3) 0.24(5)
C174 0.37(4) 0.74(8) 0.18(2) -0.09(3) -0.01(3) 0.24(5)
C173 0.31(4) 0.73(8) 0.099(19) -0.12(3) 0.00(2) 0.23(4)
Cl10 0.40(3) 1.05(9) 0.68(5) -0.69(6) 0.25(3) -0.16(4)

loop_
_atom_type_symbol
_atom_type_description
_atom_type_scat_dispersion_real
_atom_type_scat_dispersion_imag
_atom_type_scat_source
C C 0.0181 0.0091 'International Tables Vol C Tables 4.2.6.8 and 6.1.1.4'
H H 0.0000 0.0000 'International Tables Vol C Tables 4.2.6.8 and 6.1.1.4'
N N 0.0311 0.0180 'International Tables Vol C Tables 4.2.6.8 and 6.1.1.4'
F F 0.0727 0.0534 'International Tables Vol C Tables 4.2.6.8 and 6.1.1.4'
O O 0.0492 0.0322 'International Tables Vol C Tables 4.2.6.8 and 6.1.1.4'
P P 0.2955 0.4335 'International Tables Vol C Tables 4.2.6.8 and 6.1.1.4'
Cl Cl 0.3639 0.7018 'International Tables Vol C Tables 4.2.6.8 and 6.1.1.4'

loop_
_geom_angle_atom_site_label_1
_geom_angle_atom_site_label_2
_geom_angle_atom_site_label_3
_geom_angle
C2 C1 N1 108.3(6)
C2 C1 C25 124.6(6)
N1 C1 C25 127.1(6)
C1 C2 C3 107.9(6)
C1 C2 H1 126.0
C3 C2 H1 126.0
C4 C3 C2 109.5(6)
C4 C3 H2 125.3
C2 C3 H2 125.3
C3 C4 N1 106.9(6)
C3 C4 C5 130.2(7)
N1 C4 C5 122.9(5)
C6 C5 C4 120.1(6)
C6 C5 C26 121.9(6)
C4 C5 C26 117.9(6)
C5 C6 N2 120.9(6)
C5 C6 C7 132.0(7)
N2 C6 C7 106.9(5)
C8 C7 C6 108.9(6)
C8 C7 H3 125.5
C6 C7 H3 125.5
C7 C8 C9 108.5(6)
C7 C8 H4 125.7
C9 C8 H4 125.7
C10 C9 N2 119.9(7)
C10 C9 C8 132.0(6)
N2 C9 C8 107.3(6)
C9 C10 C11 119.8(6)
C9 C10 C32 121.9(7)
C11 C10 C32 118.3(6)
N3 C11 C12 113.7(6)
N3 C11 C10 122.2(5)
C12 C11 C10 124.1(6)
C13 C12 C11 104.9(6)
C13 C12 P1 133.7(5)
C11 C12 P1 119.1(6)
C12 C13 C23 127.1(6)
C12 C13 C14 106.0(6)
C23 C13 C14 126.7(7)
N3 C14 C15 117.5(5)
N3 C14 C13 109.1(6)
C15 C14 C13 133.4(6)
C16 C15 C14 126.1(5)
C16 C15 C38 117.2(6)
C14 C15 C38 116.7(6)
N4 C16 C15 121.9(6)
N4 C16 C17 102.3(6)
C15 C16 C17 135.6(6)
C18 C17 C16 110.6(6)
C18 C17 H5 124.7
C16 C17 H5 124.7
C17 C18 C19 107.1(7)
C17 C18 H6 126.5
C19 C18 H6 126.5
N4 C19 C18 105.3(5)
N4 C19 C20 109.1(6)
C18 C19 C20 145.6(7)
C21 C20 C19 104.8(6)
C21 C20 C44 131.2(6)
C19 C20 C44 124.0(7)
C20 C21 C22 108.5(6)
C20 C21 N5 149.0(6)
C22 C21 N5 102.4(6)
N4 C22 C23 134.9(6)
N4 C22 C21 108.3(6)
C23 C22 C21 116.5(6)
C22 C23 C13 121.1(6)
C22 C23 C24 102.7(6)
C13 C23 C24 135.8(7)
C25 C24 N5 109.6(5)
C25 C24 C23 142.9(6)
N5 C24 C23 107.5(6)
C24 C25 C50 106.0(6)
C24 C25 C1 131.2(5)
C50 C25 C1 121.8(6)
C31 C26 C27 115.7(7)
C31 C26 C5 122.7(6)
C27 C26 C5 121.6(7)
F1 C27 C28 119.0(7)
F1 C27 C26 120.1(7)
C28 C27 C26 120.9(8)
F2 C28 C29 120.9(7)
F2 C28 C27 119.1(8)
C29 C28 C27 120.0(7)
F3 C29 C30 120.9(7)
F3 C29 C28 118.4(7)
C30 C29 C28 120.7(7)
F4 C30 C29 120.8(7)
F4 C30 C31 120.0(7)
C29 C30 C31 119.1(8)
F5 C31 C26 119.6(6)
F5 C31 C30 116.9(7)
C26 C31 C30 123.6(7)
C33 C32 C37 116.8(6)
C33 C32 C10 124.2(6)
C37 C32 C10 118.9(6)
C32 C33 F6 120.0(6)
C32 C33 C34 123.2(7)
F6 C33 C34 116.7(6)
F7 C34 C35 120.3(6)
F7 C34 C33 121.2(7)
C35 C34 C33 118.6(6)
F8 C35 C34 121.0(6)
F8 C35 C36 118.1(7)
C34 C35 C36 120.9(6)
F9 C36 C35 121.6(6)
F9 C36 C37 119.0(6)
C35 C36 C37 119.4(7)
F10 C37 C36 119.1(6)
F10 C37 C32 119.7(5)
C36 C37 C32 121.2(6)
C39 C38 C43 116.3(6)
C39 C38 C15 122.2(6)
C43 C38 C15 121.4(6)
F11 C39 C38 121.1(5)
F11 C39 C40 116.7(6)
C38 C39 C40 122.1(7)
F12 C40 C41 120.2(5)
F12 C40 C39 120.0(7)
C41 C40 C39 119.7(7)
F13 C41 C40 120.3(6)
F13 C41 C42 118.8(6)
C40 C41 C42 120.9(6)
F14 C42 C41 121.0(5)
F14 C42 C43 122.1(6)
C41 C42 C43 116.7(6)
C38 C43 F15 121.4(5)
C38 C43 C42 124.0(7)
F15 C43 C42 114.5(6)
C49 C44 C45 116.6(7)
C49 C44 C20 121.8(7)
C45 C44 C20 121.6(7)
F16 C45 C46 117.4(7)
F16 C45 C44 120.3(6)
C46 C45 C44 122.3(8)
F17 C46 C47 120.1(8)
F17 C46 C45 120.6(8)
C47 C46 C45 119.2(8)
F18 C47 C46 120.4(8)
F18 C47 C48 120.0(8)
C46 C47 C48 119.6(7)
F19 C48 C49 121.1(8)
F19 C48 C47 119.2(8)
C49 C48 C47 119.8(8)
F20 C49 C48 118.3(7)
F20 C49 C44 119.2(6)
C48 C49 C44 122.5(7)
C55 C50 C51 117.2(6)
C55 C50 C25 107.7(5)
C51 C50 C25 134.9(7)
F21 C51 C52 117.5(6)
F21 C51 C50 121.9(6)
C52 C51 C50 120.3(7)
F22 C52 C51 119.5(7)
F22 C52 C53 119.3(6)
C51 C52 C53 121.2(6)
F23 C53 C54 120.5(7)
F23 C53 C52 119.2(6)
C54 C53 C52 120.3(6)
F24 C54 C53 119.4(6)
F24 C54 C55 121.0(6)
C53 C54 C55 119.5(7)
N5 C55 C54 131.1(7)
N5 C55 C50 107.4(5)
C54 C55 C50 121.4(6)
C57 C56 N6 108.1(7)
C57 C56 C80 122.7(6)
N6 C56 C80 129.1(6)
C58 C57 C56 108.0(7)
C58 C57 H7 126.0
C56 C57 H7 126.0
C57 C58 C59 110.2(7)
C57 C58 H8 124.9
C59 C58 H8 124.9
C58 C59 N6 106.6(7)
C58 C59 C60 129.3(8)
N6 C59 C60 124.0(7)
C61 C60 C59 120.6(7)
C61 C60 C81 121.3(7)
C59 C60 C81 118.0(7)
C60 C61 N7 119.4(7)
C60 C61 C62 133.3(7)
N7 C61 C62 106.6(6)
C63 C62 C61 110.6(7)
C63 C62 H9 124.7
C61 C62 H9 124.7
C62 C63 C64 108.3(6)
C62 C63 H10 125.9
C64 C63 H10 125.9
C65 C64 N7 121.0(7)
C65 C64 C63 130.4(6)
N7 C64 C63 106.7(6)
C64 C65 C66 119.6(6)
C64 C65 C87 119.1(7)
C66 C65 C87 121.2(6)
N8 C66 C67 112.4(7)
N8 C66 C65 123.2(6)
C67 C66 C65 124.3(7)
C68 C67 C66 105.4(6)
C68 C67 P2 132.3(5)
C66 C67 P2 120.9(6)
C67 C68 C78 127.8(7)
C67 C68 C69 106.1(6)
C78 C68 C69 126.1(8)
N8 C69 C70 118.2(6)
N8 C69 C68 108.5(7)
C70 C69 C68 133.3(7)
C71 C70 C69 128.1(6)
C71 C70 C93 117.5(7)
C69 C70 C93 114.3(7)
C70 C71 C72 137.4(7)
C70 C71 N9 120.8(7)
C72 C71 N9 101.8(7)
C73 C72 C71 111.3(7)
C73 C72 H11 124.4
C71 C72 H11 124.4
C72 C73 C74 107.8(8)
C72 C73 H12 126.1
C74 C73 H12 126.1
N9 C74 C73 104.9(6)
N9 C74 C75 107.8(7)
C73 C74 C75 146.8(8)
C76 C75 C74 105.4(7)
C76 C75 C99 130.7(6)
C74 C75 C99 123.8(7)
C75 C76 N10 149.3(7)
C75 C76 C77 108.3(7)
N10 C76 C77 102.3(7)
N9 C77 C78 137.1(7)
N9 C77 C76 107.6(7)
C78 C77 C76 115.3(7)
C77 C78 C68 119.6(7)
C77 C78 C79 102.7(7)
C68 C78 C79 137.7(8)
C80 C79 N10 108.3(6)
C80 C79 C78 142.5(8)
N10 C79 C78 109.0(7)
C79 C80 C56 130.7(6)
C79 C80 C105 106.2(7)
C56 C80 C105 122.0(6)
C82 C81 C86 116.0(7)
C82 C81 C60 123.1(7)
C86 C81 C60 120.9(7)
F25 C82 C83 117.7(7)
F25 C82 C81 118.3(7)
C83 C82 C81 123.8(8)
F26 C83 C84 120.0(8)
F26 C83 C82 120.7(8)
C84 C83 C82 119.3(8)
F27 C84 C83 121.0(8)
F27 C84 C85 118.0(8)
C83 C84 C85 120.9(8)
F28 C85 C84 121.9(7)
F28 C85 C86 120.6(7)
C84 C85 C86 117.5(7)
F29 C86 C81 121.0(7)
F29 C86 C85 116.6(7)
C81 C86 C85 122.4(7)
C92 C87 C88 114.3(6)
C92 C87 C65 122.9(7)
C88 C87 C65 122.7(7)
F30 C88 C89 116.8(7)
F30 C88 C87 119.5(6)
C89 C88 C87 123.6(7)
F31 C89 C88 120.6(7)
F31 C89 C90 119.3(6)
C88 C89 C90 120.1(7)
F32 C90 C89 122.1(7)
F32 C90 C91 120.2(7)
C89 C90 C91 117.6(6)
F33 C91 C92 122.3(7)
F33 C91 C90 117.8(6)
C92 C91 C90 119.8(7)
C91 C92 F34 115.2(7)
C91 C92 C87 124.5(7)
F34 C92 C87 120.3(6)
C94 C93 C98 116.3(7)
C94 C93 C70 121.4(7)
C98 C93 C70 122.3(7)
F35 C94 C93 119.8(6)
F35 C94 C95 117.6(8)
C93 C94 C95 122.6(8)
F36 C95 C94 120.9(8)
F36 C95 C96 120.4(7)
C94 C95 C96 118.7(9)
F37 C96 C95 118.3(9)
F37 C96 C97 120.3(8)
C95 C96 C97 121.4(7)
F38 C97 C98 122.3(9)
F38 C97 C96 120.2(7)
C98 C97 C96 117.5(8)
F39 C98 C97 117.9(8)
F39 C98 C93 118.6(7)
C97 C98 C93 123.4(9)
C100 C99 C104 120.0
C100 C99 C75 120.8(6)
C104 C99 C75 119.1(6)
F40 C100 C101 119.2(6)
F40 C100 C99 120.8(6)
C101 C100 C99 120.0
F41 C101 C100 123.4(8)
F41 C101 C102 116.6(8)
C100 C101 C102 120.0
F42 C102 C103 116.9(9)
F42 C102 C101 123.1(9)
C103 C102 C101 120.0
F43 C103 C102 121.9(7)
F43 C103 C104 118.1(7)
C102 C103 C104 120.0
F44 C104 C103 119.3(6)
F44 C104 C99 120.7(6)
C103 C104 C99 120.0
C106 C105 C110 117.5(7)
C106 C105 C80 134.7(8)
C110 C105 C80 107.7(6)
F45 C106 C105 123.2(7)
F45 C106 C107 116.0(7)
C105 C106 C107 120.8(9)
F46 C107 C108 119.5(7)
F46 C107 C106 120.5(9)
C108 C107 C106 120.0(7)
F47 C108 C109 119.1(8)
F47 C108 C107 119.3(7)
C109 C108 C107 121.4(7)
F48 C109 C108 121.4(7)
F48 C109 C110 119.6(7)
C108 C109 C110 119.0(8)
C109 C110 N10 130.9(8)
C109 C110 C105 121.1(7)
N10 C110 C105 107.4(6)
C112 C111 C116 120.0
C112 C111 Cl1 123.8(8)
C116 C111 Cl1 116.2(8)
C111 C112 C113 120.0
C111 C112 H28 120.0
C113 C112 H28 120.0
C112 C113 C114 120.0
C112 C113 H29 120.0
C114 C113 H29 120.0
C113 C114 C115 120.0
C113 C114 H30 120.0
C115 C114 H30 120.0
C116 C115 C114 120.0
C116 C115 H31 120.0
C114 C115 H31 120.0
C115 C116 C111 120.0
C115 C116 H32 120.0
C111 C116 H32 120.0
C165 C164 C169 120.0
C165 C164 H58 120.0
C169 C164 H58 120.0
C164 C165 C166 120.0
C164 C165 H59 120.0
C166 C165 H59 120.0
C167 C166 C165 120.0
C167 C166 H60 120.0
C165 C166 H60 120.0
C168 C167 C166 120.0
C168 C167 H61 120.0
C166 C167 H61 120.0
C167 C168 C169 120.0
C167 C168 H62 120.0
C169 C168 H62 120.0
C168 C169 C164 120.0
C168 C169 Cl9 120.0
C164 C169 Cl9 120.0
C122 C117 C118 122.2(7)
C122 C117 Cl2 118.9(5)
C118 C117 Cl2 118.9(7)
C119 C118 C117 118.4(8)
C119 C118 H13 120.8
C117 C118 H13 120.8
C118 C119 C120 120.3(7)
C118 C119 H14 119.9
C120 C119 H14 119.9
C119 C120 C121 121.8(8)
C119 C120 H15 119.1
C121 C120 H15 119.1
C122 C121 C120 118.8(8)
C122 C121 H16 120.6
C120 C121 H16 120.6
C117 C122 C121 118.3(7)
C117 C122 H17 120.8
C121 C122 H17 120.8
C128 C123 C124 121.7(9)
C128 C123 Cl3 118.4(8)
C124 C123 Cl3 119.8(7)
C123 C124 C125 118.9(9)
C123 C124 H18 120.6
C125 C124 H18 120.6
C126 C125 C124 121.5(11)
C126 C125 H19 119.3
C124 C125 H19 119.3
C125 C126 C127 119.2(10)
C125 C126 H20 120.4
C127 C126 H20 120.4
C126 C127 C128 120.6(10)
C126 C127 H21 119.7
C128 C127 H21 119.7
C123 C128 C127 118.0(10)
C123 C128 H22 121.0
C127 C128 H22 121.0
C130 C129 C134 120.0
C130 C129 H33 120.0
C134 C129 H33 120.0
C129 C130 C131 120.0
C129 C130 H34 120.0
C131 C130 H34 120.0
C132 C131 C130 120.0
C132 C131 H35 120.0
C130 C131 H35 120.0
C131 C132 C133 120.0
C131 C132 H36 120.0
C133 C132 H36 120.0
C132 C133 C134 120.0
C132 C133 H37 120.0
C134 C133 H37 120.0
C133 C134 C129 120.0
C133 C134 Cl4 115.4(16)
C129 C134 Cl4 124.5(15)
C159 C158 C163 120.0
C159 C158 H38 120.0
C163 C158 H38 120.0
C160 C159 C158 120.0
C160 C159 H39 120.0
C158 C159 H39 120.0
C159 C160 C161 120.0
C159 C160 H40 120.0
C161 C160 H40 120.0
C160 C161 C162 120.0
C160 C161 H41 120.0
C162 C161 H41 120.0
C161 C162 C163 120.0
C161 C162 H42 120.0
C163 C162 H42 120.0
C162 C163 C158 120.0
C162 C163 Cl8 120.4(11)
C158 C163 Cl8 119.6(11)
C140 C135 C136 127.9(11)
C140 C135 Cl5 118.2(9)
C136 C135 Cl5 113.8(11)
C135 C136 C137 113.1(12)
C135 C136 H23 123.4
C137 C136 H23 123.4
C136 C137 C138 123.8(11)
C136 C137 H24 118.1
C138 C137 H24 118.1
C139 C138 C137 118.5(11)
C139 C138 H25 120.8
C137 C138 H25 120.8
C138 C139 C140 120.3(12)
C138 C139 H26 119.8
C140 C139 H26 119.8
C135 C140 C139 116.2(10)
C135 C140 H27 121.9
C139 C140 H27 121.9
C147 C146 C149 120.0
C147 C146 H43 120.0
C149 C146 H43 120.0
C146 C147 C151 120.0
C146 C147 H44 120.0
C151 C147 H44 120.0
C148 C151 C147 120.0
C148 C151 H45 120.0
C147 C151 H45 120.0
C150 C148 C151 120.0
C150 C148 H46 120.0
C151 C148 H46 120.0
C149 C150 C148 120.0
C149 C150 Cl7 115.9(12)
C148 C150 Cl7 124.0(12)
C150 C149 C146 120.0
C150 C149 H47 120.0
C146 C149 H47 120.0
C153 C152 C157 120.0
C153 C152 Cl6 118.7(8)
C157 C152 Cl6 121.3(8)
C154 C153 C152 120.0
C154 C153 H48 120.0
C152 C153 H48 120.0
C153 C154 C155 120.0
C153 C154 H49 120.0
C155 C154 H49 120.0
C154 C155 C156 120.0
C154 C155 H50 120.0
C156 C155 H50 120.0
C157 C156 C155 120.0
C157 C156 H51 120.0
C155 C156 H51 120.0
C156 C157 C152 120.0
C156 C157 H52 120.0
C152 C157 H52 120.0
C1 N1 C4 107.4(5)
C1 N1 P1 129.0(5)
C4 N1 P1 122.7(4)
C6 N2 C9 108.0(5)
C6 N2 P1 126.0(4)
C9 N2 P1 124.4(5)
C11 N3 C14 106.2(5)
C22 N4 C19 109.2(5)
C22 N4 C16 135.8(6)
C19 N4 C16 114.5(5)
C55 N5 C21 140.1(6)
C55 N5 C24 109.3(5)
C21 N5 C24 110.5(5)
C56 N6 C59 106.8(6)
C56 N6 P2 129.4(5)
C59 N6 P2 122.6(5)
C61 N7 C64 107.1(6)
C61 N7 P2 127.8(4)
C64 N7 P2 124.7(5)
C69 N8 C66 107.7(6)
C77 N9 C74 110.9(6)
C77 N9 C71 134.6(7)
C74 N9 C71 114.1(7)
C110 N10 C79 110.0(6)
C110 N10 C76 139.1(7)
C79 N10 C76 110.4(5)
O1 P1 N2 118.4(3)
O1 P1 N1 111.3(2)
N2 P1 N1 98.4(3)
O1 P1 C12 114.8(3)
N2 P1 C12 96.7(3)
N1 P1 C12 115.7(3)
O2 P2 N7 119.0(3)
O2 P2 N6 110.4(3)
N7 P2 N6 97.6(3)
O2 P2 C67 116.0(3)
N7 P2 C67 97.2(3)
N6 P2 C67 114.9(4)
C171 C175 C173 120.0
C171 C175 H63 120.0
C173 C175 H63 120.0
C170 C171 C175 120.0
C170 C171 H64 120.0
C175 C171 H64 120.0
C172 C170 C171 120.0
C172 C170 H65 120.0
C171 C170 H65 120.0
C170 C172 C174 120.0
C170 C172 H66 120.0
C174 C172 H66 120.0
C173 C174 C172 120.0
C173 C174 H67 120.0
C172 C174 H67 120.0
C174 C173 C175 120.0
C174 C173 Cl10 117.3(11)
C175 C173 Cl10 122.3(12)

loop_
_geom_bond_atom_site_label_1
_geom_bond_atom_site_label_2
_geom_bond_distance
C1 C2 1.386(9)
C1 N1 1.391(8)
C1 C25 1.478(10)
C2 C3 1.392(9)
C2 H1 0.9500
C3 C4 1.369(8)
C3 H2 0.9500
C4 N1 1.432(8)
C4 C5 1.456(10)
C5 C6 1.353(8)
C5 C26 1.474(9)
C6 N2 1.415(8)
C6 C7 1.446(9)
C7 C8 1.364(8)
C7 H3 0.9500
C8 C9 1.444(10)
C8 H4 0.9500
C9 C10 1.372(9)
C9 N2 1.417(7)
C10 C11 1.442(10)
C10 C32 1.504(8)
C11 N3 1.341(8)
C11 C12 1.423(8)
C12 C13 1.389(10)
C12 P1 1.732(7)
C13 C23 1.409(9)
C13 C14 1.482(8)
C14 N3 1.367(8)
C14 C15 1.431(9)
C15 C16 1.391(9)
C15 C38 1.504(8)
C16 N4 1.388(7)
C16 C17 1.425(9)
C17 C18 1.391(9)
C17 H5 0.9500
C18 C19 1.422(9)
C18 H6 0.9500
C19 N4 1.359(8)
C19 C20 1.440(8)
C20 C21 1.396(10)
C20 C44 1.470(10)
C21 C22 1.411(8)
C21 N5 1.412(8)
C22 N4 1.354(8)
C22 C23 1.360(9)
C23 C24 1.471(8)
C24 C25 1.369(9)
C24 N5 1.414(8)
C25 C50 1.462(8)
C26 C31 1.377(10)
C26 C27 1.419(10)
C27 F1 1.338(9)
C27 C28 1.388(10)
C28 F2 1.336(8)
C28 C29 1.379(10)
C29 F3 1.342(8)
C29 C30 1.351(10)
C30 F4 1.338(9)
C30 C31 1.388(10)
C31 F5 1.346(8)
C32 C33 1.349(9)
C32 C37 1.394(9)
C33 F6 1.357(8)
C33 C34 1.394(9)
C34 F7 1.335(7)
C34 C35 1.348(10)
C35 F8 1.347(7)
C35 C36 1.370(10)
C36 F9 1.358(8)
C36 C37 1.384(8)
C37 F10 1.346(7)
C38 C39 1.372(9)
C38 C43 1.374(9)
C39 F11 1.339(7)
C39 C40 1.385(8)
C40 F12 1.348(8)
C40 C41 1.367(9)
C41 F13 1.342(6)
C41 C42 1.384(9)
C42 F14 1.318(7)
C42 C43 1.398(8)
C43 F15 1.374(8)
C44 C49 1.370(9)
C44 C45 1.391(10)
C45 F16 1.335(8)
C45 C46 1.380(11)
C46 F17 1.334(9)
C46 C47 1.371(11)
C47 F18 1.327(8)
C47 C48 1.385(11)
C48 F19 1.330(8)
C48 C49 1.369(10)
C49 F20 1.349(8)
C50 C55 1.417(9)
C50 C51 1.418(8)
C51 F21 1.354(8)
C51 C52 1.359(9)
C52 F22 1.338(7)
C52 C53 1.395(10)
C53 F23 1.344(7)
C53 C54 1.367(9)
C54 F24 1.345(8)
C54 C55 1.386(9)
C55 N5 1.372(7)
C56 C57 1.386(9)
C56 N6 1.402(8)
C56 C80 1.466(10)
C57 C58 1.366(10)
C57 H7 0.9500
C58 C59 1.375(10)
C58 H8 0.9500
C59 N6 1.426(9)
C59 C60 1.428(10)
C60 C61 1.367(9)
C60 C81 1.468(10)
C61 N7 1.412(9)
C61 C62 1.431(9)
C62 C63 1.331(9)
C62 H9 0.9500
C63 C64 1.446(10)
C63 H10 0.9500
C64 C65 1.371(10)
C64 N7 1.433(7)
C65 C66 1.436(10)
C65 C87 1.483(8)
C66 N8 1.363(9)
C66 C67 1.427(8)
C67 C68 1.391(11)
C67 P2 1.735(8)
C68 C78 1.401(10)
C68 C69 1.505(9)
C69 N8 1.346(9)
C69 C70 1.432(11)
C70 C71 1.361(11)
C70 C93 1.500(9)
C71 C72 1.411(11)
C71 N9 1.413(8)
C72 C73 1.398(11)
C72 H11 0.9500
C73 C74 1.410(10)
C73 H12 0.9500
C74 N9 1.377(9)
C74 C75 1.443(9)
C75 C76 1.407(11)
C75 C99 1.461(9)
C76 N10 1.420(9)
C76 C77 1.431(10)
C77 N9 1.342(9)
C77 C78 1.393(11)
C78 C79 1.452(9)
C79 C80 1.405(10)
C79 N10 1.413(9)
C80 C105 1.476(9)
C81 C82 1.368(10)
C81 C86 1.398(10)
C82 F25 1.352(8)
C82 C83 1.365(11)
C83 F26 1.335(8)
C83 C84 1.365(11)
C84 F27 1.336(8)
C84 C85 1.395(11)
C85 F28 1.291(8)
C85 C86 1.403(11)
C86 F29 1.329(8)
C87 C92 1.375(10)
C87 C88 1.388(10)
C88 F30 1.360(8)
C88 C89 1.366(9)
C89 F31 1.343(8)
C89 C90 1.381(10)
C90 F32 1.324(7)
C90 C91 1.400(10)
C91 F33 1.350(8)
C91 C92 1.353(9)
C92 F34 1.371(8)
C93 C94 1.367(10)
C93 C98 1.408(11)
C94 F35 1.350(9)
C94 C95 1.369(10)
C95 F36 1.332(9)
C95 C96 1.378(12)
C96 F37 1.350(8)
C96 C97 1.389(12)
C97 F38 1.327(10)
C97 C98 1.351(10)
C98 F39 1.346(9)
C99 C100 1.3900
C99 C104 1.3900
C100 F40 1.291(8)
C100 C101 1.3900
C101 F41 1.270(8)
C101 C102 1.3900
C102 F42 1.315(7)
C102 C103 1.3900
C103 F43 1.339(9)
C103 C104 1.3900
C104 F44 1.328(7)
C105 C106 1.381(9)
C105 C110 1.415(10)
C106 F45 1.344(9)
C106 C107 1.385(11)
C107 F46 1.327(8)
C107 C108 1.374(11)
C108 F47 1.343(8)
C108 C109 1.352(10)
C109 F48 1.351(9)
C109 C110 1.390(10)
C110 N10 1.398(8)
C111 C112 1.3900
C111 C116 1.3900
C111 Cl1 1.722(8)
C112 C113 1.3900
C112 H28 0.9500
C113 C114 1.3900
C113 H29 0.9500
C114 C115 1.3900
C114 H30 0.9500
C115 C116 1.3900
C115 H31 0.9500
C116 H32 0.9500
C164 C165 1.3900
C164 C169 1.3900
C164 H58 0.9500
C165 C166 1.3900
C165 H59 0.9500
C166 C167 1.3900
C166 H60 0.9500
C167 C168 1.3900
C167 H61 0.9500
C168 C169 1.3900
C168 H62 0.9500
C169 Cl9 1.703(16)
C117 C122 1.359(10)
C117 C118 1.409(9)
C117 Cl2 1.764(8)
C118 C119 1.353(11)
C118 H13 0.9500
C119 C120 1.354(11)
C119 H14 0.9500
C120 C121 1.393(9)
C120 H15 0.9500
C121 C122 1.391(10)
C121 H16 0.9500
C122 H17 0.9500
C123 C128 1.364(11)
C123 C124 1.382(12)
C123 Cl3 1.736(9)
C124 C125 1.388(12)
C124 H18 0.9500
C125 C126 1.363(13)
C125 H19 0.9500
C126 C127 1.379(14)
C126 H20 0.9500
C127 C128 1.426(12)
C127 H21 0.9500
C128 H22 0.9500
C129 C130 1.3900
C129 C134 1.3900
C129 H33 0.9500
C130 C131 1.3900
C130 H34 0.9500
C131 C132 1.3900
C131 H35 0.9500
C132 C133 1.3900
C132 H36 0.9500
C133 C134 1.3900
C133 H37 0.9500
C134 Cl4 1.715(19)
C158 C159 1.3900
C158 C163 1.3900
C158 H38 0.9500
C159 C160 1.3900
C159 H39 0.9500
C160 C161 1.3900
C160 H40 0.9500
C161 C162 1.3900
C161 H41 0.9500
C162 C163 1.3900
C162 H42 0.9500
C163 Cl8 1.753(16)
C135 C140 1.369(15)
C135 C136 1.395(14)
C135 Cl5 1.782(12)
C136 C137 1.397(14)
C136 H23 0.9500
C137 C138 1.418(15)
C137 H24 0.9500
C138 C139 1.396(14)
C138 H25 0.9500
C139 C140 1.424(15)
C139 H26 0.9500
C140 H27 0.9500
C146 C147 1.3900
C146 C149 1.3900
C146 H43 0.9500
C147 C151 1.3900
C147 H44 0.9500
C151 C148 1.3900
C151 H45 0.9500
C148 C150 1.3900
C148 H46 0.9500
C150 C149 1.3900
C150 Cl7 1.666(17)
C149 H47 0.9500
C152 C153 1.3900
C152 C157 1.3900
C152 Cl6 1.734(11)
C153 C154 1.3900
C153 H48 0.9500
C154 C155 1.3900
C154 H49 0.9500
C155 C156 1.3900
C155 H50 0.9500
C156 C157 1.3900
C156 H51 0.9500
C157 H52 0.9500
N1 P1 1.689(5)
N2 P1 1.670(5)
N6 P2 1.697(6)
N7 P2 1.670(6)
P1 O1 1.461(4)
P2 O2 1.457(5)
C175 C171 1.3900
C175 C173 1.3900
C175 H63 0.9500
C171 C170 1.3900
C171 H64 0.9500
C170 C172 1.3900
C170 H65 0.9500
C172 C174 1.3900
C172 H66 0.9500
C174 C173 1.3900
C174 H67 0.9500
C173 Cl10 1.69(3)

loop_
_geom_torsion_atom_site_label_1
_geom_torsion_atom_site_label_2
_geom_torsion_atom_site_label_3
_geom_torsion_atom_site_label_4
_geom_torsion
N1 C1 C2 C3 -1.5(8)
C25 C1 C2 C3 175.9(6)
C1 C2 C3 C4 -0.3(8)
C2 C3 C4 N1 1.9(7)
C2 C3 C4 C5 -178.4(7)
C3 C4 C5 C6 -170.8(7)
N1 C4 C5 C6 8.8(10)
C3 C4 C5 C26 7.8(11)
N1 C4 C5 C26 -172.6(6)
C4 C5 C6 N2 -0.8(9)
C26 C5 C6 N2 -179.3(6)
C4 C5 C6 C7 172.7(7)
C26 C5 C6 C7 -5.9(11)
C5 C6 C7 C8 -169.5(7)
N2 C6 C7 C8 4.6(8)
C6 C7 C8 C9 -1.1(8)
C7 C8 C9 C10 166.8(7)
C7 C8 C9 N2 -2.9(8)
N2 C9 C10 C11 4.4(10)
C8 C9 C10 C11 -164.2(7)
N2 C9 C10 C32 -175.9(6)
C8 C9 C10 C32 15.5(12)
C9 C10 C11 N3 169.2(6)
C32 C10 C11 N3 -10.5(9)
C9 C10 C11 C12 -9.7(10)
C32 C10 C11 C12 170.6(6)
N3 C11 C12 C13 0.4(7)
C10 C11 C12 C13 179.3(6)
N3 C11 C12 P1 165.5(4)
C10 C11 C12 P1 -15.5(9)
C11 C12 C13 C23 176.1(6)
P1 C12 C13 C23 14.1(11)
C11 C12 C13 C14 1.1(7)
P1 C12 C13 C14 -160.9(5)
C12 C13 C14 N3 -2.3(7)
C23 C13 C14 N3 -177.3(6)
C12 C13 C14 C15 174.4(7)
C23 C13 C14 C15 -0.7(11)
N3 C14 C15 C16 174.6(6)
C13 C14 C15 C16 -1.8(12)
N3 C14 C15 C38 -3.9(9)
C13 C14 C15 C38 179.6(6)
C14 C15 C16 N4 1.2(11)
C38 C15 C16 N4 179.7(6)
C14 C15 C16 C17 -173.0(7)
C38 C15 C16 C17 5.5(12)
N4 C16 C17 C18 -1.8(8)
C15 C16 C17 C18 173.1(8)
C16 C17 C18 C19 -1.1(8)
C17 C18 C19 N4 3.6(8)
C17 C18 C19 C20 -175.3(11)
N4 C19 C20 C21 -1.8(8)
C18 C19 C20 C21 177.0(11)
N4 C19 C20 C44 178.8(6)
C18 C19 C20 C44 -2.3(16)
C19 C20 C21 C22 2.0(8)
C44 C20 C21 C22 -178.7(7)
C19 C20 C21 N5 -174.2(10)
C44 C20 C21 N5 5.1(17)
C20 C21 C22 N4 -1.5(8)
N5 C21 C22 N4 176.5(5)
C20 C21 C22 C23 -176.7(6)
N5 C21 C22 C23 1.3(8)
N4 C22 C23 C13 -5.2(12)
C21 C22 C23 C13 168.3(6)
N4 C22 C23 C24 -178.5(7)
C21 C22 C23 C24 -5.0(8)
C12 C13 C23 C22 -170.0(7)
C14 C13 C23 C22 4.0(10)
C12 C13 C23 C24 0.6(12)
C14 C13 C23 C24 174.6(7)
C22 C23 C24 C25 -173.4(9)
C13 C23 C24 C25 14.9(15)
C22 C23 C24 N5 6.6(7)
C13 C23 C24 N5 -165.2(7)
N5 C24 C25 C50 2.9(7)
C23 C24 C25 C50 -177.1(9)
N5 C24 C25 C1 -165.6(7)
C23 C24 C25 C1 14.4(15)
C2 C1 C25 C24 141.3(8)
N1 C1 C25 C24 -41.8(12)
C2 C1 C25 C50 -25.7(10)
N1 C1 C25 C50 151.2(6)
C6 C5 C26 C31 -63.4(9)
C4 C5 C26 C31 118.1(7)
C6 C5 C26 C27 115.2(8)
C4 C5 C26 C27 -63.3(8)
C31 C26 C27 F1 178.4(5)
C5 C26 C27 F1 -0.3(9)
C31 C26 C27 C28 -2.6(9)
C5 C26 C27 C28 178.7(6)
F1 C27 C28 F2 0.2(9)
C26 C27 C28 F2 -178.8(6)
F1 C27 C28 C29 -179.7(6)
C26 C27 C28 C29 1.3(10)
F2 C28 C29 F3 0.0(9)
C27 C28 C29 F3 179.8(6)
F2 C28 C29 C30 -178.5(6)
C27 C28 C29 C30 1.4(10)
F3 C29 C30 F4 2.0(10)
C28 C29 C30 F4 -179.6(6)
F3 C29 C30 C31 179.0(6)
C28 C29 C30 C31 -2.6(10)
C27 C26 C31 F5 -179.0(5)
C5 C26 C31 F5 -0.3(9)
C27 C26 C31 C30 1.4(10)
C5 C26 C31 C30 -179.9(6)
F4 C30 C31 F5 -1.4(9)
C29 C30 C31 F5 -178.5(6)
F4 C30 C31 C26 178.2(6)
C29 C30 C31 C26 1.2(10)
C9 C10 C32 C33 -70.4(10)
C11 C10 C32 C33 109.3(8)
C9 C10 C32 C37 113.5(8)
C11 C10 C32 C37 -66.8(9)
C37 C32 C33 F6 176.7(6)
C10 C32 C33 F6 0.5(11)
C37 C32 C33 C34 0.6(12)
C10 C32 C33 C34 -175.6(7)
C32 C33 C34 F7 178.0(7)
F6 C33 C34 F7 1.8(11)
C32 C33 C34 C35 -1.4(12)
F6 C33 C34 C35 -177.6(7)
F7 C34 C35 F8 -0.1(12)
C33 C34 C35 F8 179.3(7)
F7 C34 C35 C36 -177.7(7)
C33 C34 C35 C36 1.7(12)
F8 C35 C36 F9 -0.1(11)
C34 C35 C36 F9 177.4(7)
F8 C35 C36 C37 -178.9(7)
C34 C35 C36 C37 -1.3(12)
F9 C36 C37 F10 2.1(11)
C35 C36 C37 F10 -179.1(7)
F9 C36 C37 C32 -178.3(6)
C35 C36 C37 C32 0.5(12)
C33 C32 C37 F10 179.4(6)
C10 C32 C37 F10 -4.2(10)
C33 C32 C37 C36 -0.1(11)
C10 C32 C37 C36 176.3(7)
C16 C15 C38 C39 -123.1(8)
C14 C15 C38 C39 55.6(9)
C16 C15 C38 C43 60.3(9)
C14 C15 C38 C43 -121.0(7)
C43 C38 C39 F11 -175.2(6)
C15 C38 C39 F11 8.1(10)
C43 C38 C39 C40 0.9(10)
C15 C38 C39 C40 -175.9(7)
F11 C39 C40 F12 -7.4(10)
C38 C39 C40 F12 176.3(6)
F11 C39 C40 C41 175.6(6)
C38 C39 C40 C41 -0.6(11)
F12 C40 C41 F13 3.2(10)
C39 C40 C41 F13 -179.9(6)
F12 C40 C41 C42 -179.7(6)
C39 C40 C41 C42 -2.7(11)
F13 C41 C42 F14 -2.0(10)
C40 C41 C42 F14 -179.1(6)
F13 C41 C42 C43 -177.4(6)
C40 C41 C42 C43 5.4(10)
C39 C38 C43 F15 178.5(6)
C15 C38 C43 F15 -4.7(10)
C39 C38 C43 C42 2.1(11)
C15 C38 C43 C42 178.9(7)
F14 C42 C43 C38 179.3(6)
C41 C42 C43 C38 -5.2(11)
F14 C42 C43 F15 2.8(10)
C41 C42 C43 F15 178.2(6)
C21 C20 C44 C49 57.1(11)
C19 C20 C44 C49 -123.7(8)
C21 C20 C44 C45 -125.5(8)
C19 C20 C44 C45 53.6(10)
C49 C44 C45 F16 178.4(6)
C20 C44 C45 F16 0.9(10)
C49 C44 C45 C46 0.2(11)
C20 C44 C45 C46 -177.3(7)
F16 C45 C46 F17 2.7(11)
C44 C45 C46 F17 -179.1(7)
F16 C45 C46 C47 -179.0(7)
C44 C45 C46 C47 -0.8(12)
F17 C46 C47 F18 -0.6(12)
C45 C46 C47 F18 -178.9(7)
F17 C46 C47 C48 179.9(7)
C45 C46 C47 C48 1.6(12)
F18 C47 C48 F19 -0.5(11)
C46 C47 C48 F19 178.9(7)
F18 C47 C48 C49 178.6(6)
C46 C47 C48 C49 -1.9(12)
F19 C48 C49 F20 -2.1(10)
C47 C48 C49 F20 178.8(7)
F19 C48 C49 C44 -179.5(7)
C47 C48 C49 C44 1.4(11)
C45 C44 C49 F20 -177.9(6)
C20 C44 C49 F20 -0.4(10)
C45 C44 C49 C48 -0.5(11)
C20 C44 C49 C48 176.9(7)
C24 C25 C50 C55 -2.3(7)
C1 C25 C50 C55 167.6(6)
C24 C25 C50 C51 173.2(7)
C1 C25 C50 C51 -16.9(12)
C55 C50 C51 F21 174.1(6)
C25 C50 C51 F21 -1.1(12)
C55 C50 C51 C52 0.2(10)
C25 C50 C51 C52 -175.0(7)
F21 C51 C52 F22 5.0(10)
C50 C51 C52 F22 179.2(6)
F21 C51 C52 C53 -174.8(6)
C50 C51 C52 C53 -0.6(10)
F22 C52 C53 F23 0.5(10)
C51 C52 C53 F23 -179.7(6)
F22 C52 C53 C54 -179.6(6)
C51 C52 C53 C54 0.3(11)
F23 C53 C54 F24 -3.0(10)
C52 C53 C54 F24 177.1(6)
F23 C53 C54 C55 -179.6(6)
C52 C53 C54 C55 0.5(11)
F24 C54 C55 N5 -2.2(11)
C53 C54 C55 N5 174.3(7)
F24 C54 C55 C50 -177.5(6)
C53 C54 C55 C50 -0.9(10)
C51 C50 C55 N5 -175.7(6)
C25 C50 C55 N5 0.8(7)
C51 C50 C55 C54 0.6(10)
C25 C50 C55 C54 177.0(6)
N6 C56 C57 C58 -2.9(9)
C80 C56 C57 C58 -179.8(7)
C56 C57 C58 C59 0.5(9)
C57 C58 C59 N6 2.1(9)
C57 C58 C59 C60 178.7(8)
C58 C59 C60 C61 -172.3(8)
N6 C59 C60 C61 3.8(12)
C58 C59 C60 C81 4.8(12)
N6 C59 C60 C81 -179.1(7)
C59 C60 C61 N7 2.6(11)
C81 C60 C61 N7 -174.4(7)
C59 C60 C61 C62 171.2(8)
C81 C60 C61 C62 -5.8(14)
C60 C61 C62 C63 -162.4(9)
N7 C61 C62 C63 7.3(9)
C61 C62 C63 C64 -2.1(9)
C62 C63 C64 C65 159.9(8)
C62 C63 C64 N7 -3.8(9)
N7 C64 C65 C66 -3.7(11)
C63 C64 C65 C66 -165.4(7)
N7 C64 C65 C87 173.4(6)
C63 C64 C65 C87 11.7(12)
C64 C65 C66 N8 173.5(6)
C87 C65 C66 N8 -3.5(11)
C64 C65 C66 C67 -2.0(11)
C87 C65 C66 C67 -179.0(7)
N8 C66 C67 C68 -0.1(8)
C65 C66 C67 C68 175.8(7)
N8 C66 C67 P2 167.7(5)
C65 C66 C67 P2 -16.3(10)
C66 C67 C68 C78 -179.5(7)
P2 C67 C68 C78 14.6(13)
C66 C67 C68 C69 0.2(8)
P2 C67 C68 C69 -165.7(6)
C67 C68 C69 N8 -0.2(8)
C78 C68 C69 N8 179.5(7)
C67 C68 C69 C70 -179.1(8)
C78 C68 C69 C70 0.6(13)
N8 C69 C70 C71 176.2(8)
C68 C69 C70 C71 -4.9(14)
N8 C69 C70 C93 -4.9(10)
C68 C69 C70 C93 173.9(8)
C69 C70 C71 C72 179.0(9)
C93 C70 C71 C72 0.2(15)
C69 C70 C71 N9 1.1(13)
C93 C70 C71 N9 -177.7(7)
C70 C71 C72 C73 -177.4(10)
N9 C71 C72 C73 0.7(9)
C71 C72 C73 C74 -0.1(10)
C72 C73 C74 N9 -0.6(9)
C72 C73 C74 C75 168.8(11)
N9 C74 C75 C76 -2.5(8)
C73 C74 C75 C76 -171.8(11)
N9 C74 C75 C99 173.7(7)
C73 C74 C75 C99 4.4(17)
C74 C75 C76 N10 -180(100)
C99 C75 C76 N10 4.6(19)
C74 C75 C76 C77 2.6(8)
C99 C75 C76 C77 -173.2(7)
C75 C76 C77 N9 -1.8(9)
N10 C76 C77 N9 179.3(6)
C75 C76 C77 C78 175.7(7)
N10 C76 C77 C78 -3.2(9)
N9 C77 C78 C68 -3.0(15)
C76 C77 C78 C68 -179.6(7)
N9 C77 C78 C79 176.0(9)
C76 C77 C78 C79 -0.6(9)
C67 C68 C78 C77 -175.8(7)
C69 C68 C78 C77 4.5(12)
C67 C68 C78 C79 5.6(15)
C69 C68 C78 C79 -174.0(8)
C77 C78 C79 C80 -170.6(11)
C68 C78 C79 C80 8.1(19)
C77 C78 C79 N10 4.2(8)
C68 C78 C79 N10 -177.1(9)
N10 C79 C80 C56 -162.4(8)
C78 C79 C80 C56 12.4(17)
N10 C79 C80 C105 5.5(8)
C78 C79 C80 C105 -179.7(10)
C57 C56 C80 C79 142.5(9)
N6 C56 C80 C79 -33.7(14)
C57 C56 C80 C105 -23.7(12)
N6 C56 C80 C105 160.1(7)
C61 C60 C81 C82 -118.2(9)
C59 C60 C81 C82 64.7(11)
C61 C60 C81 C86 64.0(11)
C59 C60 C81 C86 -113.0(8)
C86 C81 C82 F25 -178.1(7)
C60 C81 C82 F25 4.0(13)
C86 C81 C82 C83 -3.3(13)
C60 C81 C82 C83 178.8(8)
F25 C82 C83 F26 -0.2(13)
C81 C82 C83 F26 -175.0(8)
F25 C82 C83 C84 178.8(8)
C81 C82 C83 C84 4.0(14)
F26 C83 C84 F27 -2.3(13)
C82 C83 C84 F27 178.7(8)
F26 C83 C84 C85 177.6(8)
C82 C83 C84 C85 -1.3(13)
F27 C84 C85 F28 1.2(12)
C83 C84 C85 F28 -178.8(8)
F27 C84 C85 C86 178.4(7)
C83 C84 C85 C86 -1.5(12)
C82 C81 C86 F29 -177.0(7)
C60 C81 C86 F29 0.9(11)
C82 C81 C86 C85 0.2(12)
C60 C81 C86 C85 178.1(8)
F28 C85 C86 F29 -3.3(11)
C84 C85 C86 F29 179.5(7)
F28 C85 C86 C81 179.4(7)
C84 C85 C86 C81 2.1(12)
C64 C65 C87 C92 -123.4(8)
C66 C65 C87 C92 53.6(10)
C64 C65 C87 C88 52.8(10)
C66 C65 C87 C88 -130.2(8)
C92 C87 C88 F30 -179.4(6)
C65 C87 C88 F30 4.2(10)
C92 C87 C88 C89 -0.7(11)
C65 C87 C88 C89 -177.1(7)
F30 C88 C89 F31 -1.4(10)
C87 C88 C89 F31 179.9(7)
F30 C88 C89 C90 177.6(7)
C87 C88 C89 C90 -1.1(12)
F31 C89 C90 F32 1.0(11)
C88 C89 C90 F32 -178.1(7)
F31 C89 C90 C91 179.9(6)
C88 C89 C90 C91 0.8(11)
F32 C90 C91 F33 -3.5(10)
C89 C90 C91 F33 177.5(7)
F32 C90 C91 C92 -179.9(7)
C89 C90 C91 C92 1.2(11)
F33 C91 C92 F34 -1.9(10)
C90 C91 C92 F34 174.3(6)
F33 C91 C92 C87 -179.4(7)
C90 C91 C92 C87 -3.2(12)
C88 C87 C92 C91 2.9(11)
C65 C87 C92 C91 179.3(7)
C88 C87 C92 F34 -174.5(6)
C65 C87 C92 F34 1.9(11)
C71 C70 C93 C94 110.2(9)
C69 C70 C93 C94 -68.8(10)
C71 C70 C93 C98 -72.4(11)
C69 C70 C93 C98 108.6(9)
C98 C93 C94 F35 179.4(8)
C70 C93 C94 F35 -3.0(12)
C98 C93 C94 C95 -1.3(13)
C70 C93 C94 C95 176.3(8)
F35 C94 C95 F36 2.1(12)
C93 C94 C95 F36 -177.2(8)
F35 C94 C95 C96 -178.4(8)
C93 C94 C95 C96 2.3(14)
F36 C95 C96 F37 -1.1(14)
C94 C95 C96 F37 179.4(8)
F36 C95 C96 C97 177.4(9)
C94 C95 C96 C97 -2.2(15)
F37 C96 C97 F38 0.9(16)
C95 C96 C97 F38 -177.5(9)
F37 C96 C97 C98 179.4(9)
C95 C96 C97 C98 1.0(16)
F38 C97 C98 F39 -1.2(16)
C96 C97 C98 F39 -179.7(9)
F38 C97 C98 C93 178.5(9)
C96 C97 C98 C93 0.0(16)
C94 C93 C98 F39 179.8(8)
C70 C93 C98 F39 2.3(14)
C94 C93 C98 C97 0.1(15)
C70 C93 C98 C97 -177.4(9)
C76 C75 C99 C100 -134.0(7)
C74 C75 C99 C100 50.8(8)
C76 C75 C99 C104 49.2(10)
C74 C75 C99 C104 -126.0(7)
C104 C99 C100 F40 -179.5(7)
C75 C99 C100 F40 3.7(7)
C104 C99 C100 C101 0.0
C75 C99 C100 C101 -176.8(5)
F40 C100 C101 F41 -0.1(7)
C99 C100 C101 F41 -179.7(8)
F40 C100 C101 C102 179.5(7)
C99 C100 C101 C102 0.0
F41 C101 C102 F42 -1.0(8)
C100 C101 C102 F42 179.3(6)
F41 C101 C102 C103 179.7(7)
C100 C101 C102 C103 0.0
F42 C102 C103 F43 2.7(7)
C101 C102 C103 F43 -178.0(7)
F42 C102 C103 C104 -179.3(6)
C101 C102 C103 C104 0.0
F43 C103 C104 F44 -2.9(6)
C102 C103 C104 F44 179.0(6)
F43 C103 C104 C99 178.1(7)
C102 C103 C104 C99 0.0
C100 C99 C104 F44 -179.0(6)
C75 C99 C104 F44 -2.2(7)
C100 C99 C104 C103 0.0
C75 C99 C104 C103 176.8(5)
C79 C80 C105 C106 169.6(8)
C56 C80 C105 C106 -21.2(13)
C79 C80 C105 C110 -6.3(9)
C56 C80 C105 C110 162.9(7)
C110 C105 C106 F45 174.9(7)
C80 C105 C106 F45 -0.7(14)
C110 C105 C106 C107 -2.0(11)
C80 C105 C106 C107 -177.6(8)
F45 C106 C107 F46 1.5(11)
C105 C106 C107 F46 178.7(7)
F45 C106 C107 C108 -177.2(7)
C105 C106 C107 C108 -0.1(12)
F46 C107 C108 F47 -0.3(11)
C106 C107 C108 F47 178.4(7)
F46 C107 C108 C109 -174.8(7)
C106 C107 C108 C109 4.0(12)
F47 C108 C109 F48 -0.3(12)
C107 C108 C109 F48 174.1(7)
F47 C108 C109 C110 180.0(7)
C107 C108 C109 C110 -5.6(12)
F48 C109 C110 N10 -5.9(13)
C108 C109 C110 N10 173.8(8)
F48 C109 C110 C105 -176.3(7)
C108 C109 C110 C105 3.4(12)
C106 C105 C110 C109 0.3(11)
C80 C105 C110 C109 177.1(7)
C106 C105 C110 N10 -172.1(6)
C80 C105 C110 N10 4.6(8)
C116 C111 C112 C113 0.0
Cl1 C111 C112 C113 176.9(10)
C111 C112 C113 C114 0.0
C112 C113 C114 C115 0.0
C113 C114 C115 C116 0.0
C114 C115 C116 C111 0.0
C112 C111 C116 C115 0.0
Cl1 C111 C116 C115 -177.1(9)
C169 C164 C165 C166 0.0
C164 C165 C166 C167 0.0
C165 C166 C167 C168 0.0
C166 C167 C168 C169 0.0
C167 C168 C169 C164 0.0
C167 C168 C169 Cl9 180.0
C165 C164 C169 C168 0.0
C165 C164 C169 Cl9 180.0
C122 C117 C118 C119 4.8(11)
Cl2 C117 C118 C119 -176.8(6)
C117 C118 C119 C120 0.0(11)
C118 C119 C120 C121 -4.0(12)
C119 C120 C121 C122 3.4(11)
C118 C117 C122 C121 -5.3(11)
Cl2 C117 C122 C121 176.3(5)
C120 C121 C122 C117 1.2(10)
C128 C123 C124 C125 3.6(13)
Cl3 C123 C124 C125 -179.3(7)
C123 C124 C125 C126 -3.8(14)
C124 C125 C126 C127 1.4(16)
C125 C126 C127 C128 1.3(16)
C124 C123 C128 C127 -1.0(13)
Cl3 C123 C128 C127 -178.2(7)
C126 C127 C128 C123 -1.5(14)
C134 C129 C130 C131 0.0
C129 C130 C131 C132 0.0
C130 C131 C132 C133 0.0
C131 C132 C133 C134 0.0
C132 C133 C134 C129 0.0
C132 C133 C134 Cl4 -178.0(18)
C130 C129 C134 C133 0.0
C130 C129 C134 Cl4 178(2)
C163 C158 C159 C160 0.0
C158 C159 C160 C161 0.0
C159 C160 C161 C162 0.0
C160 C161 C162 C163 0.0
C161 C162 C163 C158 0.0
C161 C162 C163 Cl8 179.4(12)
C159 C158 C163 C162 0.0
C159 C158 C163 Cl8 -179.4(12)
C140 C135 C136 C137 -3.2(15)
Cl5 C135 C136 C137 179.8(7)
C135 C136 C137 C138 0.6(15)
C136 C137 C138 C139 -0.9(16)
C137 C138 C139 C140 3.3(15)
C136 C135 C140 C139 5.5(16)
Cl5 C135 C140 C139 -177.6(7)
C138 C139 C140 C135 -5.3(14)
C149 C146 C147 C151 0.0
C146 C147 C151 C148 0.0
C147 C151 C148 C150 0.0
C151 C148 C150 C149 0.0
C151 C148 C150 Cl7 -175.5(17)
C148 C150 C149 C146 0.0
Cl7 C150 C149 C146 175.8(16)
C147 C146 C149 C150 0.0
C157 C152 C153 C154 0.0
Cl6 C152 C153 C154 -179.6(11)
C152 C153 C154 C155 0.0
C153 C154 C155 C156 0.0
C154 C155 C156 C157 0.0
C155 C156 C157 C152 0.0
C153 C152 C157 C156 0.0
Cl6 C152 C157 C156 179.6(11)
C2 C1 N1 C4 2.6(7)
C25 C1 N1 C4 -174.6(6)
C2 C1 N1 P1 171.3(5)
C25 C1 N1 P1 -6.0(10)
C3 C4 N1 C1 -2.8(7)
C5 C4 N1 C1 177.5(6)
C3 C4 N1 P1 -172.4(4)
C5 C4 N1 P1 8.0(9)
C5 C6 N2 C9 168.5(6)
C7 C6 N2 C9 -6.4(7)
C5 C6 N2 P1 -25.3(9)
C7 C6 N2 P1 159.8(5)
C10 C9 N2 C6 -165.4(6)
C8 C9 N2 C6 5.8(7)
C10 C9 N2 P1 28.1(9)
C8 C9 N2 P1 -160.7(5)
C12 C11 N3 C14 -1.8(7)
C10 C11 N3 C14 179.2(6)
C15 C14 N3 C11 -174.8(5)
C13 C14 N3 C11 2.5(7)
C23 C22 N4 C19 174.2(8)
C21 C22 N4 C19 0.3(8)
C23 C22 N4 C16 3.0(14)
C21 C22 N4 C16 -170.8(7)
C18 C19 N4 C22 -178.4(6)
C20 C19 N4 C22 1.0(8)
C18 C19 N4 C16 -5.1(8)
C20 C19 N4 C16 174.2(6)
C15 C16 N4 C22 -0.6(12)
C17 C16 N4 C22 175.2(7)
C15 C16 N4 C19 -171.5(7)
C17 C16 N4 C19 4.4(8)
C54 C55 N5 C21 10.8(13)
C50 C55 N5 C21 -173.5(7)
C54 C55 N5 C24 -174.7(7)
C50 C55 N5 C24 1.0(7)
C20 C21 N5 C55 -6.0(17)
C22 C21 N5 C55 177.7(8)
C20 C21 N5 C24 180(100)
C22 C21 N5 C24 3.2(7)
C25 C24 N5 C55 -2.6(7)
C23 C24 N5 C55 177.5(5)
C25 C24 N5 C21 173.7(5)
C23 C24 N5 C21 -6.3(7)
C57 C56 N6 C59 4.1(8)
C80 C56 N6 C59 -179.3(7)
C57 C56 N6 P2 171.8(5)
C80 C56 N6 P2 -11.5(11)
C58 C59 N6 C56 -3.7(8)
C60 C59 N6 C56 179.4(7)
C58 C59 N6 P2 -172.5(5)
C60 C59 N6 P2 10.6(10)
C60 C61 N7 C64 162.0(7)
C62 C61 N7 C64 -9.4(8)
C60 C61 N7 P2 -25.5(10)
C62 C61 N7 P2 163.1(5)
C65 C64 N7 C61 -157.3(7)
C63 C64 N7 C61 8.2(8)
C65 C64 N7 P2 29.9(10)
C63 C64 N7 P2 -164.6(5)
C70 C69 N8 C66 179.2(6)
C68 C69 N8 C66 0.1(8)
C67 C66 N8 C69 0.0(8)
C65 C66 N8 C69 -176.0(7)
C78 C77 N9 C74 -176.5(9)
C76 C77 N9 C74 0.2(9)
C78 C77 N9 C71 -3.9(16)
C76 C77 N9 C71 172.8(8)
C73 C74 N9 C77 175.4(6)
C75 C74 N9 C77 1.5(9)
C73 C74 N9 C71 1.1(9)
C75 C74 N9 C71 -172.8(6)
C70 C71 N9 C77 5.0(13)
C72 C71 N9 C77 -173.6(8)
C70 C71 N9 C74 177.4(7)
C72 C71 N9 C74 -1.2(9)
C109 C110 N10 C79 -172.7(8)
C105 C110 N10 C79 -1.3(8)
C109 C110 N10 C76 17.5(15)
C105 C110 N10 C76 -171.1(8)
C80 C79 N10 C110 -2.8(8)
C78 C79 N10 C110 -179.4(6)
C80 C79 N10 C76 170.1(6)
C78 C79 N10 C76 -6.5(8)
C75 C76 N10 C110 -2.3(19)
C77 C76 N10 C110 175.6(8)
C75 C76 N10 C79 -172.2(12)
C77 C76 N10 C79 5.7(8)
C6 N2 P1 O1 -85.2(6)
C9 N2 P1 O1 78.9(6)
C6 N2 P1 N1 34.6(6)
C9 N2 P1 N1 -161.4(5)
C6 N2 P1 C12 151.9(6)
C9 N2 P1 C12 -44.0(6)
C1 N1 P1 O1 -67.1(6)
C4 N1 P1 O1 100.0(5)
C1 N1 P1 N2 167.9(5)
C4 N1 P1 N2 -25.0(5)
C1 N1 P1 C12 66.2(6)
C4 N1 P1 C12 -126.6(5)
C13 C12 P1 O1 70.4(7)
C11 C12 P1 O1 -89.6(5)
C13 C12 P1 N2 -164.1(7)
C11 C12 P1 N2 35.9(5)
C13 C12 P1 N1 -61.4(7)
C11 C12 P1 N1 138.6(5)
C61 N7 P2 O2 -85.5(7)
C64 N7 P2 O2 85.7(6)
C61 N7 P2 N6 32.9(7)
C64 N7 P2 N6 -155.8(6)
C61 N7 P2 C67 149.3(7)
C64 N7 P2 C67 -39.4(7)
C56 N6 P2 O2 -65.3(7)
C59 N6 P2 O2 100.8(6)
C56 N6 P2 N7 169.9(6)
C59 N6 P2 N7 -24.1(6)
C56 N6 P2 C67 68.3(7)
C59 N6 P2 C67 -125.7(6)
C68 C67 P2 O2 68.5(8)
C66 C67 P2 O2 -95.6(6)
C68 C67 P2 N7 -164.2(7)
C66 C67 P2 N7 31.7(6)
C68 C67 P2 N6 -62.4(8)
C66 C67 P2 N6 133.5(6)
C173 C175 C171 C170 0.0
C175 C171 C170 C172 0.0
C171 C170 C172 C174 0.0
C170 C172 C174 C173 0.0
C172 C174 C173 C175 0.0
C172 C174 C173 Cl10 173(2)
C171 C175 C173 C174 0.0
C171 C175 C173 Cl10 -173(2)
